data_1575909
loop_
_publ_author_name
'Zhao, Jinying'
'Yang, Qihang'
'Chen, Weibin'
'Xu, Nuo'
'Zhang, Qing'
'Zhao, Wenhao'
'Luo, Geng-Geng'
'Cui, Qiuhong'
'Huang, Jianhua'

_publ_section_title
;
 O-B &#x2190; N perturbed polycyclic aromatic hydrocarbons: a
 straightforward synthesis strategy, and their photophysical and optical
 waveguide properties.
;
_journal_issue 43
_journal_name_full 'Chemical science'
_journal_page_first 20445
_journal_page_last 20456
_journal_paper_doi 10.1039/d5sc05407a
_journal_volume 16
_journal_year 2025
_chemical_formula_moiety '0.5(C H2 Cl2), C50 H42 B2 N2 O4'
_chemical_formula_sum 'C50.5 H43 B2 Cl N2 O4'
_chemical_formula_weight 798.94
_space_group_crystal_system triclinic
_space_group_IT_number 2
_space_group_name_Hall '-P 1'
_space_group_name_H-M_alt 'P -1'
_atom_sites_solution_hydrogens geom
_atom_sites_solution_primary dual
_audit_creation_date 2025-06-09
_audit_creation_method
;
Olex2 1.5-alpha
(compiled 2022.04.07 svn.rca3783a0 for OlexSys, GUI svn.r6496)
;
_audit_update_record
;
2025-07-15 deposited with the CCDC.	2025-09-29 downloaded from the CCDC.
;
_cell_angle_alpha 97.5230(10)
_cell_angle_beta 100.3440(10)
_cell_angle_gamma 113.7920(10)
_cell_formula_units_Z 4
_cell_length_a 14.1640(3)
_cell_length_b 17.1362(4)
_cell_length_c 18.8082(4)
_cell_measurement_reflns_used 9942
_cell_measurement_temperature 150.00
_cell_measurement_theta_max 74.37
_cell_measurement_theta_min 3.34
_cell_volume 4002.98(16)
_computing_cell_refinement 'SAINT V8.40A (Bruker, 2019)'
_computing_data_reduction 'SAINT V8.40A (Bruker, 2019)'
_computing_molecular_graphics 'Olex2 1.5-alpha (Dolomanov et al., 2009)'
_computing_publication_material 'Olex2 1.5-alpha (Dolomanov et al., 2009)'
_computing_structure_refinement 'SHELXL 2018/3 (Sheldrick, 2015)'
_computing_structure_solution 'SHELXT 2018/2 (Sheldrick, 2018)'
_diffrn_ambient_temperature 150.00
_diffrn_measured_fraction_theta_full 0.994
_diffrn_measured_fraction_theta_max 0.983
_diffrn_measurement_device_type 'Bruker APEX-II CCD'
_diffrn_measurement_method '\f and \w scans'
_diffrn_radiation_type CuK\a
_diffrn_radiation_wavelength 1.54178
_diffrn_reflns_av_R_equivalents 0.0456
_diffrn_reflns_av_unetI/netI 0.0265
_diffrn_reflns_Laue_measured_fraction_full 0.994
_diffrn_reflns_Laue_measured_fraction_max 0.983
_diffrn_reflns_limit_h_max 17
_diffrn_reflns_limit_h_min -17
_diffrn_reflns_limit_k_max 21
_diffrn_reflns_limit_k_min -21
_diffrn_reflns_limit_l_max 23
_diffrn_reflns_limit_l_min -23
_diffrn_reflns_number 105182
_diffrn_reflns_point_group_measured_fraction_full 0.994
_diffrn_reflns_point_group_measured_fraction_max 0.983
_diffrn_reflns_theta_full 67.679
_diffrn_reflns_theta_max 74.531
_diffrn_reflns_theta_min 2.893
_diffrn_source_current 1.0
_diffrn_source_power 0.05
_diffrn_source_voltage 50.0
_diffrn_standards_number 0
_exptl_absorpt_coefficient_mu 1.244
_exptl_absorpt_correction_T_max 0.7538
_exptl_absorpt_correction_T_min 0.6632
_exptl_absorpt_correction_type none
_exptl_absorpt_process_details
;
SADABS-2016/2 (Bruker,2016/2) was used for absorption correction.
wR2(int) was 0.0980 before and 0.0582 after correction.
The Ratio of minimum to maximum transmission is 0.8798.
The \l/2 correction factor is Not present.
;
_exptl_crystal_density_diffrn 1.326
_exptl_crystal_F_000 1676
_refine_diff_density_max 1.335
_refine_diff_density_min -1.003
_refine_diff_density_rms 0.055
_refine_ls_extinction_method none
_refine_ls_goodness_of_fit_ref 1.033
_refine_ls_hydrogen_treatment constr
_refine_ls_matrix_type full
_refine_ls_number_parameters 1177
_refine_ls_number_reflns 16113
_refine_ls_number_restraints 225
_refine_ls_restrained_S_all 1.052
_refine_ls_R_factor_all 0.0648
_refine_ls_R_factor_gt 0.0549
_refine_ls_shift/su_max 0.001
_refine_ls_shift/su_mean 0.000
_refine_ls_structure_factor_coef Fsqd
_refine_ls_weighting_details 'w=1/[\s^2^(Fo^2^)+(0.0847P)^2^+2.5015P] where P=(Fo^2^+2Fc^2^)/3'
_refine_ls_weighting_scheme calc
_refine_ls_wR_factor_gt 0.1491
_refine_ls_wR_factor_ref 0.1585
_reflns_Friedel_coverage 0.000
_reflns_number_gt 13543
_reflns_number_total 16113
_reflns_threshold_expression 'I > 2\s(I)'
_cod_data_source_file d5sc05407a2.cif
_cod_data_source_block 1
_cod_depositor_comments 'Adding full bibliography for 1575908--1575909.cif.'
_cod_original_formula_sum 'C50.50 H43 B2 Cl N2 O4'
_cod_database_code 1575909
_shelx_shelxl_version_number 2018/3
_shelx_space_group_comment
;
The symmetry employed for this shelxl refinement is uniquely defined
by the following loop, which should always be used as a source of
symmetry information in preference to the above space-group names.
They are only intended as comments.
;
_olex2_refinement_description
;
1. Uiso/Uaniso restraints and constraints
C7 \\sim C10 \\sim C8 \\sim C9 \\sim C10A \\sim C8A \\sim C9A: within 2A with
sigma of 0.01 and sigma for terminal atoms of 0.02 within 2A
C27 \\sim C28 \\sim C24 \\sim C25 \\sim C28A \\sim C25A \\sim C24A: within 2A
with sigma of 0.01 and sigma for terminal atoms of 0.02 within 2A
C17 \\sim C19 \\sim C18 \\sim C20 \\sim C20A \\sim C18A \\sim C19A: within 2A
with sigma of 0.01 and sigma for terminal atoms of 0.02 within 2A
2. Same fragment restrains
{C7, C10A, C8A, C9A} sigma for 1-2: 0.01, 1-3: 0.01
as in
{C7, C10, C8, C9}
{C27, C28A, C25A, C24A} sigma for 1-2: 0.01, 1-3: 0.01
as in
{C27, C28, C24, C25}
{C17, C20A, C18A} sigma for 1-2: 0.01, 1-3: 0.01
as in
{C17, C19, C18}
3. Others
 Sof(C10A)=Sof(H10D)=Sof(H10E)=Sof(H10F)=Sof(C8A)=Sof(H8AA)=Sof(H8AB)=
 Sof(H8AC)=Sof(C9A)=Sof(H9AA)=Sof(H9AB)=Sof(H9AC)=1-FVAR(1)
 Sof(C10)=Sof(H10A)=Sof(H10B)=Sof(H10C)=Sof(C8)=Sof(H8A)=Sof(H8B)=Sof(H8C)=
 Sof(C9)=Sof(H9A)=Sof(H9B)=Sof(H9C)=FVAR(1)
 Sof(C28A)=Sof(H28D)=Sof(H28E)=Sof(H28F)=Sof(C25A)=Sof(H25D)=Sof(H25E)=
 Sof(H25F)=Sof(C24A)=Sof(H24D)=Sof(H24E)=Sof(H24F)=1-FVAR(2)
 Sof(C28)=Sof(H28A)=Sof(H28B)=Sof(H28C)=Sof(C24)=Sof(H24A)=Sof(H24B)=Sof(H24C)=
 Sof(C25)=Sof(H25A)=Sof(H25B)=Sof(H25C)=FVAR(2)
 Sof(C20A)=Sof(H20D)=Sof(H20E)=Sof(H20F)=Sof(C18A)=Sof(H18D)=Sof(H18E)=
 Sof(H18F)=Sof(C19A)=Sof(H19D)=Sof(H19E)=Sof(H19F)=1-FVAR(3)
 Sof(C19)=Sof(H19A)=Sof(H19B)=Sof(H19C)=Sof(C18)=Sof(H18A)=Sof(H18B)=Sof(H18C)=
 Sof(C20)=Sof(H20A)=Sof(H20B)=Sof(H20C)=FVAR(3)
4.a Secondary CH2 refined with riding coordinates:
 C032(H03A,H03B)
4.b Aromatic/amide H refined with riding coordinates:
 C00R(H00R), C00W(H00W), C011(H011), C016(H016), C018(H018), C01B(H01B),
 C01D(H01D), C01E(H01E), C01F(H01F), C01G(H01G), C01H(H01H), C01J(H01J),
 C01L(H01L), C12(H12), C01N(H01N), C6(H6), C01Q(H01Q), C01R(H01R), C01S(H01S),
 C01U(H01U), C01W(H01W), C22(H22), C5(H5), C020(H020), C021(H021), C023(H023),
 C024(H024), C025(H025), C026(H026), C027(H027), C028(H028), C23(H23),
 C02A(H02A), C13(H13), C02D(H02D), C02E(H02E), C02G(H02G), C02H(H02H), C16(H16),
  C02K(H02K), C02L(H02L), C02M(H02M), C02N(H02N), C02P(H02P), C15(H15),
 C02T(H02T), C02U(H02U), C02W(H02W)
4.c Idealised Me refined as rotating group:
 C10(H10A,H10B,H10C), C8(H8A,H8B,H8C), C9(H9A,H9B,H9C), C28(H28A,H28B,H28C),
 C24(H24A,H24B,H24C), C25(H25A,H25B,H25C), C19(H19A,H19B,H19C), C18(H18A,H18B,
 H18C), C20(H20A,H20B,H20C), C10A(H10D,H10E,H10F), C8A(H8AA,H8AB,H8AC),
 C9A(H9AA,H9AB,H9AC), C28A(H28D,H28E,H28F), C25A(H25D,H25E,H25F), C24A(H24D,
 H24E,H24F), C20A(H20D,H20E,H20F), C18A(H18D,H18E,H18F), C19A(H19D,H19E,H19F),
 C2(H2A,H2B,H2C), C3(H3A,H3B,H3C), C4(H4A,H4B,H4C)
;
_olex2_submission_special_instructions 'No special instructions were received'

loop_
_space_group_symop_operation_xyz
'x, y, z'
'-x, -y, -z'

loop_
_atom_site_label
_atom_site_type_symbol
_atom_site_fract_x
_atom_site_fract_y
_atom_site_fract_z
_atom_site_U_iso_or_equiv
_atom_site_adp_type
_atom_site_occupancy
_atom_site_site_symmetry_order
_atom_site_calc_flag
_atom_site_refinement_flags_posn
_atom_site_refinement_flags_adp
_atom_site_refinement_flags_occupancy
_atom_site_disorder_assembly
_atom_site_disorder_group
Cl1 Cl 0.29562(7) 0.57240(5) -0.08794(5) 0.0686(2) Uani 1 1 d . . . . .
Cl Cl 0.33763(8) 0.42028(5) -0.08292(6) 0.0807(3) Uani 1 1 d . . . . .
O003 O 0.78526(9) 0.07734(8) 0.06495(7) 0.0236(2) Uani 1 1 d . . . . .
O004 O 0.64824(9) 0.12040(8) 0.04012(6) 0.0229(2) Uani 1 1 d . . . . .
O005 O 0.63645(10) -0.17285(8) 0.18651(7) 0.0255(3) Uani 1 1 d . . . . .
O006 O 0.40933(10) 0.50728(8) 0.15273(7) 0.0265(3) Uani 1 1 d . . . . .
O007 O 0.13821(9) 0.23508(8) 0.20128(7) 0.0265(3) Uani 1 1 d . . . . .
O008 O 0.23579(10) 0.15978(8) 0.24099(7) 0.0266(3) Uani 1 1 d . . . . .
O O 0.31161(10) 0.57951(8) 0.11019(7) 0.0263(3) Uani 1 1 d . . . . .
O00A O 0.76926(10) -0.21978(8) 0.20692(7) 0.0295(3) Uani 1 1 d . . . . .
N00B N 0.62994(11) 0.01367(9) 0.11971(7) 0.0202(3) Uani 1 1 d . . . . .
N00C N 0.21832(11) 0.44756(9) 0.15591(8) 0.0223(3) Uani 1 1 d . . . . .
N00D N 0.81292(11) -0.08191(9) 0.16476(8) 0.0219(3) Uani 1 1 d . . . . .
N00E N 0.33555(11) 0.30834(9) 0.22042(8) 0.0234(3) Uani 1 1 d . . . . .
C00F C 0.66627(13) -0.04373(11) 0.14215(9) 0.0209(3) Uani 1 1 d . . . . .
C00G C 0.52944(13) 0.00224(11) 0.11842(9) 0.0218(3) Uani 1 1 d . . . . .
C00H C 0.77136(13) -0.03163(10) 0.13445(9) 0.0209(3) Uani 1 1 d . . . . .
C00I C 0.49488(13) 0.06491(11) 0.09035(9) 0.0220(3) Uani 1 1 d . . . . .
C00J C 0.13242(14) 0.30445(11) 0.18006(9) 0.0241(3) Uani 1 1 d . . . . .
C21 C 0.77096(13) 0.17799(11) 0.17176(9) 0.0220(3) Uani 1 1 d . . . . .
C00L C 0.35496(13) 0.58971(11) 0.25136(9) 0.0231(3) Uani 1 1 d . . . . .
C00M C 0.55715(13) 0.12279(11) 0.05071(9) 0.0221(3) Uani 1 1 d . . . . .
C00N C 0.22420(13) 0.37676(11) 0.17791(9) 0.0231(3) Uani 1 1 d . . . . .
C00O C 0.82612(13) 0.02786(11) 0.09503(9) 0.0227(3) Uani 1 1 d . . . . .
C00P C 0.32809(14) 0.37638(11) 0.19402(9) 0.0233(3) Uani 1 1 d . . . . .
C00Q C 0.41548(14) 0.44004(11) 0.17741(9) 0.0248(3) Uani 1 1 d . . . . .
C00R C 0.40098(14) 0.06716(12) 0.09832(9) 0.0251(3) Uani 1 1 d . . . . .
H00R H 0.359888 0.029575 0.125389 0.030 Uiso 1 1 calc R U . . .
C00S C 0.60183(13) -0.11569(11) 0.16642(9) 0.0228(3) Uani 1 1 d . . . . .
C11 C 0.79216(14) -0.08338(12) 0.29988(10) 0.0250(3) Uani 1 1 d . . . . .
C00U C 0.90829(14) -0.07766(11) 0.15778(10) 0.0250(3) Uani 1 1 d . . . . .
C00V C 0.12436(14) 0.45120(11) 0.13404(9) 0.0239(3) Uani 1 1 d . . . . .
C00W C 0.43393(14) 0.67623(11) 0.27403(10) 0.0265(4) Uani 1 1 d . . . . .
H00W H 0.473344 0.701221 0.240319 0.032 Uiso 1 1 calc R U . . .
C00X C 0.36426(14) 0.12359(12) 0.06750(9) 0.0257(3) Uani 1 1 d . . . . .
C00Y C 0.42690(14) 0.18066(12) 0.02781(9) 0.0259(3) Uani 1 1 d . . . . .
C00Z C 0.12668(14) 0.53092(12) 0.11154(9) 0.0255(3) Uani 1 1 d . . . . .
C010 C 0.25706(14) 0.29099(12) 0.33626(10) 0.0254(3) Uani 1 1 d . . . . .
C011 C 0.03472(14) 0.30675(12) 0.15657(10) 0.0271(4) Uani 1 1 d . . . . .
H011 H -0.029436 0.258505 0.156508 0.032 Uiso 1 1 calc R U . . .
C012 C 0.42415(15) 0.07065(12) 0.30296(10) 0.0282(4) Uani 1 1 d . . . . .
C013 C 0.42613(14) 0.22081(12) 0.25512(10) 0.0264(4) Uani 1 1 d . . . . .
C014 C 0.32907(14) 0.15398(12) 0.26164(10) 0.0256(3) Uani 1 1 d . . . . .
C015 C 0.22269(14) 0.59312(12) 0.09924(9) 0.0250(3) Uani 1 1 d . . . . .
C016 C 0.46197(13) -0.07061(11) 0.14118(9) 0.0247(3) Uani 1 1 d . . . . .
H016 H 0.390664 -0.080071 0.139489 0.030 Uiso 1 1 calc R U . . .
C017 C 0.42519(14) 0.29673(12) 0.22736(10) 0.0254(3) Uani 1 1 d . . . . .
C018 C 0.52355(14) 0.17886(11) 0.02094(9) 0.0256(3) Uani 1 1 d . . . . .
H018 H 0.566241 0.217311 -0.004841 0.031 Uiso 1 1 calc R U . . .
C019 C 0.87121(15) -0.20803(12) 0.21432(10) 0.0284(4) Uani 1 1 d . . . . .
C01A C 0.94515(15) -0.13633(12) 0.19174(10) 0.0268(4) Uani 1 1 d . . . . .
C01B C 0.49762(14) -0.12800(12) 0.16570(10) 0.0261(4) Uani 1 1 d . . . . .
H01B H 0.451879 -0.176050 0.182187 0.031 Uiso 1 1 calc R U . . .
C01C C 0.52040(15) 0.13573(12) 0.29467(10) 0.0284(4) Uani 1 1 d . . . . .
C01D C 0.03062(14) 0.37841(12) 0.13348(10) 0.0273(4) Uani 1 1 d . . . . .
H01D H -0.036617 0.378752 0.116893 0.033 Uiso 1 1 calc R U . . .
C01E C 0.32924(15) 0.08142(12) 0.28554(10) 0.0282(4) Uani 1 1 d . . . . .
H01E H 0.264538 0.037803 0.290428 0.034 Uiso 1 1 calc R U . . .
C01F C 0.51868(15) 0.21029(12) 0.27165(10) 0.0276(4) Uani 1 1 d . . . . .
H01F H 0.583228 0.254709 0.267386 0.033 Uiso 1 1 calc R U . . .
C01G C 0.92519(15) 0.03379(13) 0.08820(11) 0.0295(4) Uani 1 1 d . . . . .
H01G H 0.965082 0.074138 0.062458 0.035 Uiso 1 1 calc R U . . .
C01H C 1.04826(16) -0.12670(13) 0.19870(10) 0.0307(4) Uani 1 1 d . . . . .
H01H H 1.097905 -0.078570 0.184539 0.037 Uiso 1 1 calc R U . . .
C26 C 0.89003(14) 0.32145(12) 0.29744(10) 0.0281(4) Uani 1 1 d . . . . .
C01J C 0.61557(16) 0.12522(13) 0.30971(10) 0.0315(4) Uani 1 1 d . . . . .
H01J H 0.679585 0.168931 0.304028 0.038 Uiso 1 1 calc R U . . .
C01K C 0.03894(15) 0.62148(13) 0.07457(10) 0.0287(4) Uani 1 1 d . . . . .
C01L C 0.22503(15) 0.66488(12) 0.07352(10) 0.0276(4) Uani 1 1 d . . . . .
H01L H 0.288902 0.704169 0.063976 0.033 Uiso 1 1 calc R U . . .
C12 C 0.87303(15) 0.00127(12) 0.32537(10) 0.0288(4) Uani 1 1 d . . . . .
H12 H 0.912831 0.027872 0.292399 0.035 Uiso 1 1 calc R U . . .
C01N C 0.03773(15) 0.54684(12) 0.09927(10) 0.0287(4) Uani 1 1 d . . . . .
H01N H -0.026302 0.506307 0.107708 0.034 Uiso 1 1 calc R U . . .
C01O C 0.40233(15) 0.69332(12) 0.39691(10) 0.0276(4) Uani 1 1 d . . . . .
C6 C 0.83183(15) 0.17030(12) 0.23552(10) 0.0278(4) Uani 1 1 d . . . . .
H6 H 0.832932 0.115499 0.237226 0.033 Uiso 1 1 calc R U . . .
C01Q C 0.51246(15) 0.35713(13) 0.20779(11) 0.0295(4) Uani 1 1 d . . . . .
H01Q H 0.574827 0.348176 0.210242 0.035 Uiso 1 1 calc R U . . .
C01R C 0.96501(15) -0.01887(13) 0.11880(11) 0.0301(4) Uani 1 1 d . . . . .
H01R H 1.031980 -0.015169 0.113331 0.036 Uiso 1 1 calc R U . . .
C01S C 0.50882(14) 0.42899(12) 0.18514(10) 0.0288(4) Uani 1 1 d . . . . .
H01S H 0.569846 0.471212 0.174717 0.035 Uiso 1 1 calc R U . . .
C01T C 1.08158(17) -0.18652(14) 0.22629(10) 0.0340(4) Uani 1 1 d . . . . .
C01U C 0.30270(15) 0.55690(12) 0.30474(10) 0.0304(4) Uani 1 1 d . . . . .
H01U H 0.249023 0.498176 0.292115 0.037 Uiso 1 1 calc R U . . .
C01V C 0.28284(15) 0.36265(13) 0.48891(10) 0.0304(4) Uani 1 1 d . . . . .
C01W C 0.45634(15) 0.72663(12) 0.34444(11) 0.0297(4) Uani 1 1 d . . . . .
H01W H 0.509908 0.785409 0.357278 0.036 Uiso 1 1 calc R U . . .
C01X C 0.13456(15) 0.68152(12) 0.06096(10) 0.0280(4) Uani 1 1 d . . . . .
C22 C 0.77140(14) 0.25983(12) 0.17346(10) 0.0282(4) Uani 1 1 d . . . . .
H22 H 0.731393 0.268253 0.131406 0.034 Uiso 1 1 calc R U . . .
C5 C 0.89056(15) 0.23997(12) 0.29627(10) 0.0295(4) Uani 1 1 d . . . . .
H5 H 0.931996 0.232122 0.337925 0.035 Uiso 1 1 calc R U . . .
C020 C 0.38953(16) 0.23720(13) -0.00332(11) 0.0320(4) Uani 1 1 d . . . . .
H020 H 0.430035 0.275242 -0.030350 0.038 Uiso 1 1 calc R U . . .
C021 C 0.42844(17) -0.00245(13) 0.32886(11) 0.0335(4) Uani 1 1 d . . . . .
H021 H 0.366061 -0.045750 0.336903 0.040 Uiso 1 1 calc R U . . .
C14 C 0.84317(16) 0.01243(14) 0.44877(10) 0.0338(4) Uani 1 1 d . . . . .
C023 C 0.13641(16) 0.75741(13) 0.03705(10) 0.0321(4) Uani 1 1 d . . . . .
H023 H 0.199534 0.797839 0.027478 0.039 Uiso 1 1 calc R U . . .
C024 C 0.32587(16) 0.37773(13) 0.37093(10) 0.0317(4) Uani 1 1 d . . . . .
H024 H 0.365981 0.414511 0.342949 0.038 Uiso 1 1 calc R U . . .
C025 C 0.26719(15) 0.12572(13) 0.07533(10) 0.0310(4) Uani 1 1 d . . . . .
H025 H 0.224975 0.087968 0.101784 0.037 Uiso 1 1 calc R U . . .
C026 C 0.20125(17) 0.24065(13) 0.38122(11) 0.0354(4) Uani 1 1 d . . . . .
H026 H 0.153069 0.180908 0.360413 0.043 Uiso 1 1 calc R U . . .
C027 C 0.32613(16) 0.60675(13) 0.37551(10) 0.0317(4) Uani 1 1 d . . . . .
H027 H 0.289146 0.580983 0.410065 0.038 Uiso 1 1 calc R U . . .
C028 C 0.90186(18) -0.26704(13) 0.24094(11) 0.0347(4) Uani 1 1 d . . . . .
H028 H 0.851656 -0.314955 0.254970 0.042 Uiso 1 1 calc R U . . .
C23 C 0.82852(15) 0.32936(12) 0.23476(11) 0.0318(4) Uani 1 1 d . . . . .
H23 H 0.825500 0.383613 0.233833 0.038 Uiso 1 1 calc R U . . .
C02A C 0.23423(16) 0.18159(14) 0.04514(11) 0.0347(4) Uani 1 1 d . . . . .
H02A H 0.169595 0.182823 0.051070 0.042 Uiso 1 1 calc R U . . .
C02B C 1.00704(18) -0.25783(14) 0.24789(11) 0.0360(4) Uani 1 1 d . . . . .
C13 C 0.89781(16) 0.04856(13) 0.39776(11) 0.0326(4) Uani 1 1 d . . . . .
H13 H 0.953149 0.106660 0.412592 0.039 Uiso 1 1 calc R U . . .
C02D C 0.61633(17) 0.05262(14) 0.33241(11) 0.0358(4) Uani 1 1 d . . . . .
H02D H 0.680074 0.045245 0.341379 0.043 Uiso 1 1 calc R U . . .
C02E C 0.33841(16) 0.41289(13) 0.44492(11) 0.0334(4) Uani 1 1 d . . . . .
H02E H 0.386178 0.472723 0.465744 0.040 Uiso 1 1 calc R U . . .
C02G C 0.04782(18) 0.77234(14) 0.02783(11) 0.0363(4) Uani 1 1 d . . . . .
H02G H 0.050143 0.823586 0.012447 0.044 Uiso 1 1 calc R U . . .
C02H C -0.05184(16) 0.63904(14) 0.06362(11) 0.0343(4) Uani 1 1 d . . . . .
H02H H -0.116207 0.599264 0.072219 0.041 Uiso 1 1 calc R U . . .
C16 C 0.73896(17) -0.11942(14) 0.35170(11) 0.0377(4) Uani 1 1 d . . . . .
H16 H 0.684176 -0.177753 0.337104 0.045 Uiso 1 1 calc R U . . .
C02K C 0.52153(18) -0.01101(14) 0.34230(11) 0.0371(4) Uani 1 1 d . . . . .
H02K H 0.522340 -0.060939 0.358664 0.045 Uiso 1 1 calc R U . . .
C02L C -0.04725(18) 0.71257(15) 0.04086(11) 0.0378(4) Uani 1 1 d . . . . .
H02L H -0.108424 0.723649 0.033730 0.045 Uiso 1 1 calc R U . . .
C02M C 0.21415(18) 0.27534(14) 0.45516(12) 0.0403(5) Uani 1 1 d . . . . .
H02M H 0.175082 0.238548 0.483581 0.048 Uiso 1 1 calc R U . . .
C02N C 1.18675(18) -0.17824(16) 0.23216(12) 0.0407(5) Uani 1 1 d . . . . .
H02N H 1.236614 -0.131412 0.216828 0.049 Uiso 1 1 calc R U . . .
C02P C 0.29567(17) 0.23748(14) 0.00521(12) 0.0370(4) Uani 1 1 d . . . . .
H02P H 0.271696 0.275705 -0.015989 0.044 Uiso 1 1 calc R U . . .
B02R B 0.71045(15) 0.10044(12) 0.09853(10) 0.0217(4) Uani 1 1 d . . . . .
C15 C 0.76359(18) -0.07262(16) 0.42414(11) 0.0421(5) Uani 1 1 d . . . . .
H15 H 0.724901 -0.099661 0.457468 0.051 Uiso 1 1 calc R U . . .
C02T C 1.0414(2) -0.31739(17) 0.27659(13) 0.0464(5) Uani 1 1 d . . . . .
H02T H 0.992901 -0.365079 0.291904 0.056 Uiso 1 1 calc R U . . .
C02U C 1.2169(2) -0.23712(18) 0.25971(13) 0.0484(6) Uani 1 1 d . . . . .
H02U H 1.287526 -0.230878 0.263486 0.058 Uiso 1 1 calc R U . . .
B02V B 0.32725(15) 0.53440(13) 0.16819(11) 0.0237(4) Uani 1 1 d . . . . .
C02W C 1.1440(2) -0.30648(18) 0.28233(13) 0.0507(6) Uani 1 1 d . . . . .
H02W H 1.166024 -0.346570 0.301940 0.061 Uiso 1 1 calc R U . . .
B02X B 0.75233(16) -0.14179(13) 0.21653(11) 0.0246(4) Uani 1 1 d . . . . .
B02Y B 0.23901(15) 0.24645(13) 0.25131(11) 0.0246(4) Uani 1 1 d . . . . .
C032 C 0.3720(4) 0.5291(3) -0.03704(18) 0.0776(10) Uani 1 1 d . . . . .
H03A H 0.359327 0.529559 0.013048 0.093 Uiso 1 1 calc R U . . .
H03B H 0.448835 0.566136 -0.031240 0.093 Uiso 1 1 calc R U . . .
C7 C 0.95270(16) 0.39728(13) 0.36567(12) 0.0364(4) Uani 1 1 d D U . . .
C10 C 1.0660(3) 0.4051(3) 0.3918(3) 0.0642(14) Uani 0.678(6) 1 d D U P A 1
H10A H 1.062722 0.355217 0.413316 0.096 Uiso 0.678(6) 1 calc R U P A 1
H10B H 1.109945 0.459645 0.429401 0.096 Uiso 0.678(6) 1 calc R U P A 1
H10C H 1.097515 0.405339 0.349519 0.096 Uiso 0.678(6) 1 calc R U P A 1
C8 C 0.9708(5) 0.4860(2) 0.3467(3) 0.0731(16) Uani 0.678(6) 1 d D U P A 1
H8A H 1.007715 0.494217 0.306972 0.110 Uiso 0.678(6) 1 calc R U P A 1
H8B H 1.014471 0.533159 0.390835 0.110 Uiso 0.678(6) 1 calc R U P A 1
H8C H 0.901834 0.487231 0.330297 0.110 Uiso 0.678(6) 1 calc R U P A 1
C9 C 0.8945(5) 0.3804(4) 0.4239(3) 0.095(3) Uani 0.678(6) 1 d D U P A 1
H9A H 0.822452 0.375050 0.405165 0.142 Uiso 0.678(6) 1 calc R U P A 1
H9B H 0.932584 0.429008 0.467590 0.142 Uiso 0.678(6) 1 calc R U P A 1
H9C H 0.889744 0.325888 0.437461 0.142 Uiso 0.678(6) 1 calc R U P A 1
C27 C 0.30026(17) 0.40089(15) 0.57148(11) 0.0384(5) Uani 1 1 d D U . . .
C28 C 0.3378(4) 0.5027(2) 0.58658(19) 0.0642(11) Uani 0.771(5) 1 d D U P B 1
H28A H 0.407261 0.531038 0.575661 0.096 Uiso 0.771(5) 1 calc R U P B 1
H28B H 0.343971 0.525040 0.638737 0.096 Uiso 0.771(5) 1 calc R U P B 1
H28C H 0.285379 0.515337 0.554744 0.096 Uiso 0.771(5) 1 calc R U P B 1
C24 C 0.1957(3) 0.3651(3) 0.5944(2) 0.0669(12) Uani 0.771(5) 1 d D U P B 1
H24A H 0.140899 0.372065 0.559395 0.100 Uiso 0.771(5) 1 calc R U P B 1
H24B H 0.206095 0.397437 0.644387 0.100 Uiso 0.771(5) 1 calc R U P B 1
H24C H 0.172760 0.302941 0.594111 0.100 Uiso 0.771(5) 1 calc R U P B 1
C25 C 0.3847(4) 0.3861(4) 0.61765(19) 0.0725(13) Uani 0.771(5) 1 d D U P B 1
H25A H 0.364552 0.323191 0.609340 0.109 Uiso 0.771(5) 1 calc R U P B 1
H25B H 0.393729 0.409556 0.670099 0.109 Uiso 0.771(5) 1 calc R U P B 1
H25C H 0.451998 0.415835 0.604172 0.109 Uiso 0.771(5) 1 calc R U P B 1
C17 C 0.86648(18) 0.06465(18) 0.52780(12) 0.0457(5) Uani 1 1 d D U . . .
C19 C 0.9818(11) 0.0968(14) 0.5664(13) 0.073(5) Uani 0.213(8) 1 d D U P C 1
H19A H 1.026301 0.132191 0.537490 0.109 Uiso 0.213(8) 1 calc R U P C 1
H19B H 0.997448 0.046731 0.571024 0.109 Uiso 0.213(8) 1 calc R U P C 1
H19C H 0.997147 0.132673 0.615854 0.109 Uiso 0.213(8) 1 calc R U P C 1
C18 C 0.8465(19) 0.1473(11) 0.5186(9) 0.089(5) Uani 0.213(8) 1 d D U P C 1
H18A H 0.827182 0.167713 0.562428 0.134 Uiso 0.213(8) 1 calc R U P C 1
H18B H 0.788326 0.131519 0.474330 0.134 Uiso 0.213(8) 1 calc R U P C 1
H18C H 0.911670 0.194014 0.513276 0.134 Uiso 0.213(8) 1 calc R U P C 1
C20 C 0.7952(16) 0.0355(15) 0.5696(9) 0.096(6) Uani 0.213(8) 1 d . U P C 1
H20A H 0.791208 -0.020076 0.580300 0.143 Uiso 0.213(8) 1 calc R U P C 1
H20B H 0.724588 0.026671 0.542277 0.143 Uiso 0.213(8) 1 calc R U P C 1
H20C H 0.818632 0.078925 0.616336 0.143 Uiso 0.213(8) 1 calc R U P C 1
C10A C 0.9742(10) 0.3616(6) 0.4364(4) 0.081(3) Uani 0.322(6) 1 d D U P A 2
H10D H 0.907452 0.314928 0.439543 0.122 Uiso 0.322(6) 1 calc R U P A 2
H10E H 1.002133 0.409260 0.480691 0.122 Uiso 0.322(6) 1 calc R U P A 2
H10F H 1.026572 0.338363 0.433159 0.122 Uiso 0.322(6) 1 calc R U P A 2
C8A C 1.0559(7) 0.4545(7) 0.3553(6) 0.098(5) Uani 0.322(6) 1 d D U P A 2
H8AA H 1.094438 0.420006 0.344245 0.147 Uiso 0.322(6) 1 calc R U P A 2
H8AB H 1.097688 0.500050 0.400698 0.147 Uiso 0.322(6) 1 calc R U P A 2
H8AC H 1.044683 0.481851 0.313947 0.147 Uiso 0.322(6) 1 calc R U P A 2
C9A C 0.8851(7) 0.4442(6) 0.3810(5) 0.070(3) Uani 0.322(6) 1 d D U P A 2
H9AA H 0.881174 0.478172 0.343506 0.104 Uiso 0.322(6) 1 calc R U P A 2
H9AB H 0.917521 0.483554 0.430338 0.104 Uiso 0.322(6) 1 calc R U P A 2
H9AC H 0.813090 0.400998 0.379082 0.104 Uiso 0.322(6) 1 calc R U P A 2
C28A C 0.4192(6) 0.4596(8) 0.6063(5) 0.064(4) Uani 0.229(5) 1 d D U P B 2
H28D H 0.460844 0.429276 0.591828 0.096 Uiso 0.229(5) 1 calc R U P B 2
H28E H 0.432556 0.472946 0.660451 0.096 Uiso 0.229(5) 1 calc R U P B 2
H28F H 0.440278 0.514166 0.588905 0.096 Uiso 0.229(5) 1 calc R U P B 2
C25A C 0.2840(10) 0.3211(6) 0.6136(5) 0.064(3) Uani 0.229(5) 1 d D U P B 2
H25D H 0.209458 0.276933 0.596684 0.095 Uiso 0.229(5) 1 calc R U P B 2
H25E H 0.302163 0.343792 0.667266 0.095 Uiso 0.229(5) 1 calc R U P B 2
H25F H 0.330653 0.294387 0.602152 0.095 Uiso 0.229(5) 1 calc R U P B 2
C24A C 0.2302(10) 0.4376(9) 0.5844(7) 0.076(4) Uani 0.229(5) 1 d D U P B 2
H24D H 0.238995 0.484115 0.557223 0.113 Uiso 0.229(5) 1 calc R U P B 2
H24E H 0.246520 0.462212 0.637608 0.113 Uiso 0.229(5) 1 calc R U P B 2
H24F H 0.156385 0.392104 0.567329 0.113 Uiso 0.229(5) 1 calc R U P B 2
C20A C 0.7829(4) 0.0949(4) 0.5329(2) 0.0706(15) Uani 0.787(8) 1 d D U P C 2
H20D H 0.796835 0.126444 0.583898 0.106 Uiso 0.787(8) 1 calc R U P C 2
H20E H 0.712792 0.044266 0.519146 0.106 Uiso 0.787(8) 1 calc R U P C 2
H20F H 0.783991 0.134026 0.499129 0.106 Uiso 0.787(8) 1 calc R U P C 2
C18A C 0.9794(4) 0.1335(4) 0.5551(3) 0.0756(18) Uani 0.787(8) 1 d D U P C 2
H18D H 0.996695 0.153976 0.609045 0.113 Uiso 0.787(8) 1 calc R U P C 2
H18E H 0.988006 0.182845 0.531493 0.113 Uiso 0.787(8) 1 calc R U P C 2
H18F H 1.027544 0.108944 0.542660 0.113 Uiso 0.787(8) 1 calc R U P C 2
C19A C 0.8561(4) 0.0005(3) 0.58345(18) 0.0652(12) Uani 0.787(8) 1 d . U P C 2
H19D H 0.906064 -0.025330 0.580145 0.098 Uiso 0.787(8) 1 calc R U P C 2
H19E H 0.783026 -0.046226 0.570027 0.098 Uiso 0.787(8) 1 calc R U P C 2
H19F H 0.872899 0.033540 0.634302 0.098 Uiso 0.787(8) 1 calc R U P C 2
C1 C 0.42762(17) 0.74811(13) 0.47542(11) 0.0337(4) Uani 1 1 d . . . . .
C2 C 0.5183(3) 0.7401(2) 0.52550(13) 0.0578(7) Uani 1 1 d . . . . .
H2A H 0.497149 0.678623 0.527387 0.087 Uiso 1 1 calc R U . . .
H2B H 0.534938 0.775116 0.575562 0.087 Uiso 1 1 calc R U . . .
H2C H 0.581536 0.761457 0.505917 0.087 Uiso 1 1 calc R U . . .
C3 C 0.4603(3) 0.84545(16) 0.47464(15) 0.0565(7) Uani 1 1 d . . . . .
H3A H 0.527411 0.869579 0.459820 0.085 Uiso 1 1 calc R U . . .
H3B H 0.469905 0.878030 0.524339 0.085 Uiso 1 1 calc R U . . .
H3C H 0.404331 0.850541 0.439259 0.085 Uiso 1 1 calc R U . . .
C4 C 0.3288(2) 0.7175(2) 0.50620(16) 0.0619(7) Uani 1 1 d . . . . .
H4A H 0.269037 0.718184 0.471153 0.093 Uiso 1 1 calc R U . . .
H4B H 0.344196 0.756869 0.553915 0.093 Uiso 1 1 calc R U . . .
H4C H 0.309897 0.657876 0.513217 0.093 Uiso 1 1 calc R U . . .

loop_
_atom_site_aniso_label
_atom_site_aniso_U_11
_atom_site_aniso_U_22
_atom_site_aniso_U_33
_atom_site_aniso_U_23
_atom_site_aniso_U_13
_atom_site_aniso_U_12
Cl1 0.0842(5) 0.0620(4) 0.0917(5) 0.0336(4) 0.0533(4) 0.0457(4)
Cl 0.0939(6) 0.0690(5) 0.1251(7) 0.0608(5) 0.0697(6) 0.0515(4)
O003 0.0246(6) 0.0260(6) 0.0251(6) 0.0096(5) 0.0095(5) 0.0135(5)
O004 0.0218(6) 0.0277(6) 0.0219(6) 0.0077(5) 0.0058(4) 0.0126(5)
O005 0.0248(6) 0.0228(6) 0.0279(6) 0.0089(5) 0.0049(5) 0.0095(5)
O006 0.0251(6) 0.0277(6) 0.0315(6) 0.0112(5) 0.0135(5) 0.0123(5)
O007 0.0219(6) 0.0247(6) 0.0309(6) 0.0078(5) 0.0072(5) 0.0075(5)
O008 0.0243(6) 0.0250(6) 0.0315(6) 0.0063(5) 0.0093(5) 0.0109(5)
O 0.0236(6) 0.0329(6) 0.0259(6) 0.0116(5) 0.0099(5) 0.0128(5)
O00A 0.0316(7) 0.0256(6) 0.0350(7) 0.0088(5) 0.0089(5) 0.0152(5)
N00B 0.0200(6) 0.0225(6) 0.0175(6) 0.0034(5) 0.0037(5) 0.0095(5)
N00C 0.0217(7) 0.0254(7) 0.0197(6) 0.0039(5) 0.0072(5) 0.0099(6)
N00D 0.0221(7) 0.0223(7) 0.0203(6) 0.0024(5) 0.0028(5) 0.0105(6)
N00E 0.0231(7) 0.0255(7) 0.0214(7) 0.0042(5) 0.0068(5) 0.0102(6)
C00F 0.0209(8) 0.0223(8) 0.0176(7) 0.0027(6) 0.0032(6) 0.0090(6)
C00G 0.0206(8) 0.0247(8) 0.0179(7) 0.0022(6) 0.0032(6) 0.0094(6)
C00H 0.0209(8) 0.0205(7) 0.0193(7) 0.0018(6) 0.0033(6) 0.0089(6)
C00I 0.0205(8) 0.0240(8) 0.0187(7) 0.0017(6) 0.0020(6) 0.0090(6)
C00J 0.0247(8) 0.0258(8) 0.0206(8) 0.0044(6) 0.0067(6) 0.0096(7)
C21 0.0183(7) 0.0222(8) 0.0237(8) 0.0044(6) 0.0062(6) 0.0070(6)
C00L 0.0212(8) 0.0254(8) 0.0246(8) 0.0071(6) 0.0052(6) 0.0117(7)
C00M 0.0211(8) 0.0253(8) 0.0175(7) 0.0013(6) 0.0025(6) 0.0100(6)
C00N 0.0226(8) 0.0253(8) 0.0196(7) 0.0023(6) 0.0056(6) 0.0095(7)
C00O 0.0234(8) 0.0235(8) 0.0218(8) 0.0047(6) 0.0049(6) 0.0112(6)
C00P 0.0237(8) 0.0249(8) 0.0209(8) 0.0027(6) 0.0072(6) 0.0105(7)
C00Q 0.0259(8) 0.0269(8) 0.0229(8) 0.0052(6) 0.0092(7) 0.0117(7)
C00R 0.0238(8) 0.0288(8) 0.0227(8) 0.0041(7) 0.0053(6) 0.0122(7)
C00S 0.0231(8) 0.0218(8) 0.0200(7) 0.0032(6) 0.0026(6) 0.0083(6)
C11 0.0258(8) 0.0299(8) 0.0241(8) 0.0079(7) 0.0055(7) 0.0167(7)
C00U 0.0250(8) 0.0266(8) 0.0233(8) 0.0020(6) 0.0037(7) 0.0131(7)
C00V 0.0232(8) 0.0287(8) 0.0197(8) 0.0037(6) 0.0062(6) 0.0114(7)
C00W 0.0267(8) 0.0260(8) 0.0296(9) 0.0097(7) 0.0093(7) 0.0122(7)
C00X 0.0250(8) 0.0300(9) 0.0204(8) -0.0003(6) 0.0016(6) 0.0139(7)
C00Y 0.0275(8) 0.0281(8) 0.0209(8) 0.0005(6) 0.0015(7) 0.0145(7)
C00Z 0.0265(8) 0.0291(8) 0.0212(8) 0.0054(7) 0.0075(7) 0.0120(7)
C010 0.0241(8) 0.0291(8) 0.0267(8) 0.0084(7) 0.0081(7) 0.0139(7)
C011 0.0210(8) 0.0304(9) 0.0270(8) 0.0071(7) 0.0073(7) 0.0078(7)
C012 0.0355(9) 0.0289(9) 0.0220(8) 0.0032(7) 0.0076(7) 0.0164(8)
C013 0.0288(9) 0.0280(8) 0.0233(8) 0.0046(7) 0.0077(7) 0.0132(7)
C014 0.0265(8) 0.0277(8) 0.0227(8) 0.0025(6) 0.0070(7) 0.0125(7)
C015 0.0254(8) 0.0309(9) 0.0200(8) 0.0051(6) 0.0069(6) 0.0132(7)
C016 0.0201(8) 0.0284(8) 0.0238(8) 0.0054(7) 0.0058(6) 0.0088(7)
C017 0.0237(8) 0.0295(9) 0.0241(8) 0.0053(7) 0.0071(7) 0.0124(7)
C018 0.0268(8) 0.0264(8) 0.0224(8) 0.0043(6) 0.0036(7) 0.0120(7)
C019 0.0334(9) 0.0307(9) 0.0249(8) 0.0037(7) 0.0056(7) 0.0191(8)
C01A 0.0310(9) 0.0287(9) 0.0227(8) 0.0026(7) 0.0037(7) 0.0173(7)
C01B 0.0230(8) 0.0263(8) 0.0256(8) 0.0074(7) 0.0065(7) 0.0068(7)
C01C 0.0329(9) 0.0316(9) 0.0223(8) 0.0036(7) 0.0067(7) 0.0165(8)
C01D 0.0223(8) 0.0327(9) 0.0261(8) 0.0068(7) 0.0058(7) 0.0113(7)
C01E 0.0305(9) 0.0286(9) 0.0263(8) 0.0056(7) 0.0094(7) 0.0128(7)
C01F 0.0276(9) 0.0306(9) 0.0258(8) 0.0062(7) 0.0081(7) 0.0134(7)
C01G 0.0267(9) 0.0337(9) 0.0330(9) 0.0131(8) 0.0124(7) 0.0145(7)
C01H 0.0326(9) 0.0364(10) 0.0258(9) 0.0032(7) 0.0033(7) 0.0206(8)
C26 0.0251(8) 0.0264(8) 0.0290(9) -0.0003(7) 0.0064(7) 0.0098(7)
C01J 0.0335(10) 0.0369(10) 0.0271(9) 0.0049(7) 0.0073(7) 0.0194(8)
C01K 0.0303(9) 0.0338(9) 0.0236(8) 0.0058(7) 0.0060(7) 0.0161(8)
C01L 0.0285(9) 0.0311(9) 0.0231(8) 0.0084(7) 0.0083(7) 0.0116(7)
C12 0.0307(9) 0.0329(9) 0.0244(8) 0.0084(7) 0.0067(7) 0.0150(8)
C01N 0.0275(9) 0.0309(9) 0.0284(9) 0.0066(7) 0.0087(7) 0.0131(7)
C01O 0.0288(9) 0.0292(9) 0.0262(9) 0.0048(7) 0.0036(7) 0.0161(7)
C6 0.0324(9) 0.0249(8) 0.0255(8) 0.0056(7) 0.0045(7) 0.0131(7)
C01Q 0.0253(9) 0.0352(9) 0.0339(9) 0.0101(8) 0.0125(7) 0.0163(8)
C01R 0.0250(8) 0.0362(9) 0.0349(10) 0.0111(8) 0.0103(7) 0.0171(8)
C01S 0.0250(8) 0.0321(9) 0.0326(9) 0.0105(7) 0.0142(7) 0.0119(7)
C01T 0.0405(11) 0.0435(11) 0.0235(9) 0.0006(8) 0.0022(8) 0.0285(9)
C01U 0.0320(9) 0.0253(8) 0.0286(9) 0.0049(7) 0.0098(7) 0.0068(7)
C01V 0.0293(9) 0.0390(10) 0.0265(9) 0.0084(7) 0.0087(7) 0.0176(8)
C01W 0.0278(9) 0.0242(8) 0.0330(9) 0.0041(7) 0.0050(7) 0.0095(7)
C01X 0.0330(9) 0.0319(9) 0.0206(8) 0.0060(7) 0.0059(7) 0.0159(8)
C22 0.0264(8) 0.0262(8) 0.0306(9) 0.0049(7) 0.0029(7) 0.0124(7)
C5 0.0308(9) 0.0303(9) 0.0246(8) 0.0043(7) 0.0035(7) 0.0129(7)
C020 0.0337(10) 0.0334(9) 0.0320(9) 0.0084(8) 0.0052(8) 0.0190(8)
C021 0.0427(11) 0.0313(9) 0.0294(9) 0.0076(7) 0.0096(8) 0.0187(8)
C14 0.0298(9) 0.0502(11) 0.0244(9) 0.0044(8) 0.0055(7) 0.0223(9)
C023 0.0378(10) 0.0354(10) 0.0247(9) 0.0098(7) 0.0072(7) 0.0169(8)
C024 0.0334(9) 0.0309(9) 0.0275(9) 0.0088(7) 0.0100(7) 0.0093(8)
C025 0.0275(9) 0.0376(10) 0.0283(9) 0.0027(7) 0.0055(7) 0.0168(8)
C026 0.0389(10) 0.0290(9) 0.0346(10) 0.0074(8) 0.0173(8) 0.0079(8)
C027 0.0371(10) 0.0309(9) 0.0266(9) 0.0078(7) 0.0127(8) 0.0121(8)
C028 0.0468(11) 0.0346(10) 0.0316(10) 0.0098(8) 0.0104(8) 0.0257(9)
C23 0.0297(9) 0.0240(8) 0.0391(10) 0.0019(7) 0.0033(8) 0.0131(7)
C02A 0.0294(9) 0.0422(11) 0.0361(10) 0.0022(8) 0.0050(8) 0.0226(8)
C02B 0.0501(12) 0.0416(11) 0.0268(9) 0.0039(8) 0.0055(8) 0.0333(10)
C13 0.0327(10) 0.0347(10) 0.0271(9) 0.0022(7) 0.0035(7) 0.0148(8)
C02D 0.0397(11) 0.0421(11) 0.0316(10) 0.0055(8) 0.0057(8) 0.0260(9)
C02E 0.0358(10) 0.0318(9) 0.0284(9) 0.0055(7) 0.0073(8) 0.0117(8)
C02G 0.0474(12) 0.0396(10) 0.0298(9) 0.0122(8) 0.0088(8) 0.0258(9)
C02H 0.0330(10) 0.0408(10) 0.0346(10) 0.0110(8) 0.0103(8) 0.0201(9)
C16 0.0354(10) 0.0391(11) 0.0319(10) 0.0083(8) 0.0106(8) 0.0089(8)
C02K 0.0498(12) 0.0368(10) 0.0329(10) 0.0098(8) 0.0091(9) 0.0269(9)
C02L 0.0412(11) 0.0492(12) 0.0335(10) 0.0118(9) 0.0093(8) 0.0295(10)
C02M 0.0459(12) 0.0384(11) 0.0355(10) 0.0123(9) 0.0218(9) 0.0115(9)
C02N 0.0431(11) 0.0537(13) 0.0312(10) 0.0003(9) 0.0010(9) 0.0334(10)
C02P 0.0380(11) 0.0402(11) 0.0390(11) 0.0084(9) 0.0035(8) 0.0259(9)
B02R 0.0204(8) 0.0227(8) 0.0228(9) 0.0069(7) 0.0065(7) 0.0093(7)
C15 0.0382(11) 0.0558(13) 0.0272(10) 0.0104(9) 0.0135(8) 0.0132(10)
C02T 0.0655(15) 0.0499(13) 0.0390(11) 0.0105(10) 0.0072(10) 0.0425(12)
C02U 0.0536(14) 0.0660(15) 0.0375(11) 0.0001(11) -0.0007(10) 0.0463(13)
B02V 0.0217(9) 0.0252(9) 0.0249(9) 0.0072(7) 0.0078(7) 0.0096(7)
C02W 0.0680(16) 0.0599(15) 0.0409(12) 0.0064(11) 0.0011(11) 0.0513(14)
B02X 0.0257(9) 0.0245(9) 0.0257(9) 0.0086(7) 0.0062(7) 0.0124(8)
B02Y 0.0223(9) 0.0255(9) 0.0273(9) 0.0079(7) 0.0094(7) 0.0099(7)
C032 0.116(3) 0.098(2) 0.0503(16) 0.0239(16) 0.0418(18) 0.068(2)
C7 0.0340(10) 0.0320(10) 0.0344(10) -0.0055(8) 0.0035(8) 0.0119(8)
C10 0.043(2) 0.049(2) 0.070(3) -0.021(2) -0.0157(19) 0.0130(18)
C8 0.096(4) 0.0286(17) 0.061(3) -0.0085(16) -0.019(2) 0.017(2)
C9 0.091(4) 0.074(3) 0.058(3) -0.034(2) 0.046(3) -0.021(3)
C27 0.0411(11) 0.0489(12) 0.0259(9) 0.0065(8) 0.0109(8) 0.0200(9)
C28 0.109(3) 0.0444(18) 0.0409(17) 0.0041(14) 0.0336(19) 0.0305(19)
C24 0.058(2) 0.078(3) 0.0408(17) -0.0082(17) 0.0298(16) 0.0065(19)
C25 0.089(3) 0.109(3) 0.0352(17) -0.0015(19) -0.0036(18) 0.072(3)
C17 0.0377(11) 0.0702(15) 0.0256(10) -0.0021(10) 0.0066(8) 0.0246(11)
C19 0.070(8) 0.088(9) 0.043(7) -0.021(8) -0.010(6) 0.038(7)
C18 0.119(10) 0.121(10) 0.048(7) -0.022(8) -0.004(8) 0.095(8)
C20 0.081(8) 0.115(10) 0.046(7) -0.016(7) 0.028(6) 0.005(8)
C10A 0.118(7) 0.063(5) 0.042(4) -0.027(4) -0.025(5) 0.050(5)
C8A 0.054(5) 0.079(7) 0.089(7) -0.040(6) 0.025(5) -0.026(5)
C9A 0.082(6) 0.064(5) 0.053(5) -0.030(4) -0.011(4) 0.047(5)
C28A 0.080(7) 0.068(7) 0.017(4) -0.005(4) 0.005(4) 0.014(6)
C25A 0.084(7) 0.072(6) 0.023(4) 0.016(4) 0.013(4) 0.020(6)
C24A 0.085(7) 0.103(8) 0.044(6) -0.001(6) 0.017(5) 0.051(7)
C20A 0.074(3) 0.102(4) 0.046(2) -0.015(2) 0.0032(19) 0.063(3)
C18A 0.055(2) 0.085(4) 0.037(2) -0.024(2) 0.0122(17) -0.007(2)
C19A 0.091(3) 0.078(2) 0.0261(15) 0.0097(15) 0.0103(16) 0.039(2)
C1 0.0394(10) 0.0326(10) 0.0273(9) 0.0018(7) 0.0063(8) 0.0164(8)
C2 0.0740(18) 0.0727(17) 0.0320(11) -0.0009(11) -0.0020(11) 0.0474(15)
C3 0.087(2) 0.0408(13) 0.0429(13) 0.0029(10) 0.0153(13) 0.0311(13)
C4 0.0608(16) 0.0626(16) 0.0518(15) -0.0080(12) 0.0246(13) 0.0187(13)

loop_
_atom_type_symbol
_atom_type_description
_atom_type_scat_dispersion_real
_atom_type_scat_dispersion_imag
_atom_type_scat_source
C C 0.0181 0.0091 'International Tables Vol C Tables 4.2.6.8 and 6.1.1.4'
H H 0.0000 0.0000 'International Tables Vol C Tables 4.2.6.8 and 6.1.1.4'
B B 0.0090 0.0039 'International Tables Vol C Tables 4.2.6.8 and 6.1.1.4'
Cl Cl 0.3639 0.7018 'International Tables Vol C Tables 4.2.6.8 and 6.1.1.4'
N N 0.0311 0.0180 'International Tables Vol C Tables 4.2.6.8 and 6.1.1.4'
O O 0.0492 0.0322 'International Tables Vol C Tables 4.2.6.8 and 6.1.1.4'

loop_
_geom_angle_atom_site_label_1
_geom_angle_atom_site_label_2
_geom_angle_atom_site_label_3
_geom_angle
_geom_angle_site_symmetry_1
_geom_angle_site_symmetry_3
_geom_angle_publ_flag
C00O O003 B02R 119.23(13) . . ?
C00M O004 B02R 117.25(13) . . ?
C00S O005 B02X 118.18(13) . . ?
C00Q O006 B02V 119.10(13) . . ?
C00J O007 B02Y 119.04(13) . . ?
C014 O008 B02Y 117.96(14) . . ?
C015 O B02V 117.09(13) . . ?
C019 O00A B02X 116.79(14) . . ?
C00F N00B B02R 119.48(13) . . ?
C00G N00B C00F 121.36(14) . . ?
C00G N00B B02R 119.07(13) . . ?
C00N N00C B02V 118.38(14) . . ?
C00V N00C C00N 122.03(15) . . ?
C00V N00C B02V 118.93(14) . . ?
C00H N00D C00U 121.78(15) . . ?
C00H N00D B02X 118.86(14) . . ?
C00U N00D B02X 119.13(14) . . ?
C00P N00E B02Y 118.58(14) . . ?
C017 N00E C00P 121.33(15) . . ?
C017 N00E B02Y 119.81(14) . . ?
N00B C00F C00H 117.68(14) . . ?
N00B C00F C00S 121.19(15) . . ?
C00S C00F C00H 120.95(15) . . ?
N00B C00G C00I 117.98(15) . . ?
N00B C00G C016 118.74(15) . . ?
C016 C00G C00I 123.23(15) . . ?
N00D C00H C00F 117.68(15) . . ?
N00D C00H C00O 121.10(15) . . ?
C00O C00H C00F 121.19(15) . . ?
C00M C00I C00G 119.51(15) . . ?
C00R C00I C00G 121.77(15) . . ?
C00R C00I C00M 118.66(16) . . ?
O007 C00J C00N 121.16(16) . . ?
O007 C00J C011 121.44(15) . . ?
C011 C00J C00N 117.36(16) . . ?
C6 C21 B02R 122.77(15) . . ?
C22 C21 C6 115.92(16) . . ?
C22 C21 B02R 121.18(15) . . ?
C00W C00L B02V 120.66(15) . . ?
C01U C00L C00W 115.64(16) . . ?
C01U C00L B02V 123.69(15) . . ?
O004 C00M C00I 120.05(15) . . ?
O004 C00M C018 119.51(15) . . ?
C018 C00M C00I 120.40(16) . . ?
N00C C00N C00J 121.21(15) . . ?
N00C C00N C00P 117.48(15) . . ?
C00J C00N C00P 121.17(16) . . ?
O003 C00O C00H 121.23(15) . . ?
O003 C00O C01G 121.00(15) . . ?
C01G C00O C00H 117.76(16) . . ?
N00E C00P C00N 117.65(15) . . ?
N00E C00P C00Q 121.11(16) . . ?
C00Q C00P C00N 121.04(16) . . ?
O006 C00Q C00P 121.48(16) . . ?
O006 C00Q C01S 120.67(15) . . ?
C01S C00Q C00P 117.81(16) . . ?
C00I C00R H00R 119.0 . . ?
C00I C00R C00X 121.93(16) . . ?
C00X C00R H00R 119.0 . . ?
O005 C00S C00F 121.10(15) . . ?
O005 C00S C01B 120.86(15) . . ?
C00F C00S C01B 117.97(16) . . ?
C12 C11 C16 115.96(17) . . ?
C12 C11 B02X 126.38(16) . . ?
C16 C11 B02X 117.64(16) . . ?
N00D C00U C01A 117.34(16) . . ?
N00D C00U C01R 118.53(16) . . ?
C01R C00U C01A 124.13(16) . . ?
N00C C00V C00Z 117.80(15) . . ?
N00C C00V C01D 117.98(16) . . ?
C01D C00V C00Z 124.22(16) . . ?
C00L C00W H00W 119.1 . . ?
C01W C00W C00L 121.85(16) . . ?
C01W C00W H00W 119.1 . . ?
C00R C00X C00Y 118.81(16) . . ?
C00R C00X C025 122.03(17) . . ?
C025 C00X C00Y 119.15(16) . . ?
C018 C00Y C00X 118.84(16) . . ?
C018 C00Y C020 122.51(17) . . ?
C020 C00Y C00X 118.65(17) . . ?
C015 C00Z C00V 119.60(16) . . ?
C01N C00Z C00V 122.17(16) . . ?
C01N C00Z C015 118.19(17) . . ?
C024 C010 C026 115.33(17) . . ?
C024 C010 B02Y 125.20(16) . . ?
C026 C010 B02Y 119.46(16) . . ?
C00J C011 H011 119.8 . . ?
C01D C011 C00J 120.37(16) . . ?
C01D C011 H011 119.8 . . ?
C01E C012 C01C 119.06(17) . . ?
C01E C012 C021 123.13(18) . . ?
C021 C012 C01C 117.81(17) . . ?
C014 C013 C017 119.96(16) . . ?
C01F C013 C014 118.92(17) . . ?
C01F C013 C017 121.03(16) . . ?
O008 C014 C013 120.14(16) . . ?
O008 C014 C01E 119.74(16) . . ?
C01E C014 C013 120.04(17) . . ?
O C015 C00Z 119.97(16) . . ?
O C015 C01L 119.19(16) . . ?
C01L C015 C00Z 120.79(16) . . ?
C00G C016 H016 119.5 . . ?
C01B C016 C00G 120.92(16) . . ?
C01B C016 H016 119.5 . . ?
N00E C017 C013 117.94(15) . . ?
N00E C017 C01Q 118.84(16) . . ?
C01Q C017 C013 123.22(16) . . ?
C00M C018 C00Y 121.35(16) . . ?
C00M C018 H018 119.3 . . ?
C00Y C018 H018 119.3 . . ?
O00A C019 C01A 120.17(16) . . ?
O00A C019 C028 119.50(18) . . ?
C028 C019 C01A 120.29(18) . . ?
C019 C01A C00U 119.41(16) . . ?
C01H C01A C00U 121.50(17) . . ?
C01H C01A C019 119.00(17) . . ?
C00S C01B H01B 120.1 . . ?
C016 C01B C00S 119.79(16) . . ?
C016 C01B H01B 120.1 . . ?
C01F C01C C012 118.69(17) . . ?
C01F C01C C01J 121.22(18) . . ?
C01J C01C C012 120.09(17) . . ?
C00V C01D H01D 119.5 . . ?
C011 C01D C00V 121.00(16) . . ?
C011 C01D H01D 119.5 . . ?
C012 C01E H01E 119.4 . . ?
C014 C01E C012 121.18(17) . . ?
C014 C01E H01E 119.4 . . ?
C013 C01F C01C 122.07(17) . . ?
C013 C01F H01F 119.0 . . ?
C01C C01F H01F 119.0 . . ?
C00O C01G H01G 120.0 . . ?
C01R C01G C00O 119.94(17) . . ?
C01R C01G H01G 120.0 . . ?
C01A C01H H01H 119.2 . . ?
C01A C01H C01T 121.61(19) . . ?
C01T C01H H01H 119.2 . . ?
C5 C26 C7 120.93(17) . . ?
C23 C26 C5 116.86(16) . . ?
C23 C26 C7 122.20(17) . . ?
C01C C01J H01J 119.7 . . ?
C02D C01J C01C 120.67(19) . . ?
C02D C01J H01J 119.7 . . ?
C01N C01K C01X 118.90(17) . . ?
C01N C01K C02H 122.10(18) . . ?
C02H C01K C01X 119.00(17) . . ?
C015 C01L H01L 119.4 . . ?
C015 C01L C01X 121.25(17) . . ?
C01X C01L H01L 119.4 . . ?
C11 C12 H12 118.9 . . ?
C11 C12 C13 122.20(17) . . ?
C13 C12 H12 118.9 . . ?
C00Z C01N C01K 122.04(17) . . ?
C00Z C01N H01N 119.0 . . ?
C01K C01N H01N 119.0 . . ?
C01W C01O C1 122.30(17) . . ?
C027 C01O C01W 116.56(17) . . ?
C027 C01O C1 121.12(17) . . ?
C21 C6 H6 118.9 . . ?
C5 C6 C21 122.21(17) . . ?
C5 C6 H6 118.9 . . ?
C017 C01Q H01Q 119.6 . . ?
C01S C01Q C017 120.75(17) . . ?
C01S C01Q H01Q 119.6 . . ?
C00U C01R H01R 119.6 . . ?
C01G C01R C00U 120.87(17) . . ?
C01G C01R H01R 119.6 . . ?
C00Q C01S H01S 120.0 . . ?
C01Q C01S C00Q 119.97(16) . . ?
C01Q C01S H01S 120.0 . . ?
C01H C01T C02B 118.77(18) . . ?
C01H C01T C02N 122.0(2) . . ?
C02B C01T C02N 119.20(19) . . ?
C00L C01U H01U 118.7 . . ?
C027 C01U C00L 122.57(17) . . ?
C027 C01U H01U 118.7 . . ?
C02E C01V C02M 116.48(18) . . ?
C02E C01V C27 121.30(18) . . ?
C02M C01V C27 122.17(18) . . ?
C00W C01W C01O 121.85(17) . . ?
C00W C01W H01W 119.1 . . ?
C01O C01W H01W 119.1 . . ?
C01L C01X C01K 118.79(17) . . ?
C01L C01X C023 122.20(17) . . ?
C023 C01X C01K 118.99(17) . . ?
C21 C22 H22 119.0 . . ?
C23 C22 C21 122.06(17) . . ?
C23 C22 H22 119.0 . . ?
C26 C5 H5 119.3 . . ?
C6 C5 C26 121.33(17) . . ?
C6 C5 H5 119.3 . . ?
C00Y C020 H020 119.7 . . ?
C02P C020 C00Y 120.67(19) . . ?
C02P C020 H020 119.7 . . ?
C012 C021 H021 119.7 . . ?
C02K C021 C012 120.60(19) . . ?
C02K C021 H021 119.7 . . ?
C13 C14 C17 122.1(2) . . ?
C15 C14 C13 116.77(18) . . ?
C15 C14 C17 121.08(19) . . ?
C01X C023 H023 119.9 . . ?
C02G C023 C01X 120.23(19) . . ?
C02G C023 H023 119.9 . . ?
C010 C024 H024 118.6 . . ?
C010 C024 C02E 122.73(17) . . ?
C02E C024 H024 118.6 . . ?
C00X C025 H025 119.7 . . ?
C02A C025 C00X 120.54(19) . . ?
C02A C025 H025 119.7 . . ?
C010 C026 H026 119.0 . . ?
C02M C026 C010 122.08(18) . . ?
C02M C026 H026 119.0 . . ?
C01O C027 C01U 121.48(17) . . ?
C01O C027 H027 119.3 . . ?
C01U C027 H027 119.3 . . ?
C019 C028 H028 119.5 . . ?
C019 C028 C02B 121.0(2) . . ?
C02B C028 H028 119.5 . . ?
C26 C23 H23 119.2 . . ?
C22 C23 C26 121.61(17) . . ?
C22 C23 H23 119.2 . . ?
C025 C02A H02A 119.8 . . ?
C025 C02A C02P 120.32(18) . . ?
C02P C02A H02A 119.8 . . ?
C01T C02B C02T 118.6(2) . . ?
C028 C02B C01T 119.32(17) . . ?
C028 C02B C02T 122.1(2) . . ?
C12 C13 H13 119.3 . . ?
C14 C13 C12 121.38(18) . . ?
C14 C13 H13 119.3 . . ?
C01J C02D H02D 120.3 . . ?
C01J C02D C02K 119.31(19) . . ?
C02K C02D H02D 120.3 . . ?
C01V C02E C024 121.52(18) . . ?
C01V C02E H02E 119.2 . . ?
C024 C02E H02E 119.2 . . ?
C023 C02G H02G 119.6 . . ?
C023 C02G C02L 120.82(19) . . ?
C02L C02G H02G 119.6 . . ?
C01K C02H H02H 119.7 . . ?
C02L C02H C01K 120.50(19) . . ?
C02L C02H H02H 119.7 . . ?
C11 C16 H16 119.0 . . ?
C15 C16 C11 122.09(19) . . ?
C15 C16 H16 119.0 . . ?
C021 C02K C02D 121.46(19) . . ?
C021 C02K H02K 119.3 . . ?
C02D C02K H02K 119.3 . . ?
C02G C02L H02L 119.8 . . ?
C02H C02L C02G 120.44(19) . . ?
C02H C02L H02L 119.8 . . ?
C01V C02M H02M 119.1 . . ?
C026 C02M C01V 121.85(18) . . ?
C026 C02M H02M 119.1 . . ?
C01T C02N H02N 119.7 . . ?
C02U C02N C01T 120.6(2) . . ?
C02U C02N H02N 119.7 . . ?
C020 C02P C02A 120.66(18) . . ?
C020 C02P H02P 119.7 . . ?
C02A C02P H02P 119.7 . . ?
O003 B02R N00B 107.61(13) . . ?
O003 B02R C21 112.32(14) . . ?
O004 B02R O003 105.75(13) . . ?
O004 B02R N00B 107.55(13) . . ?
O004 B02R C21 113.97(14) . . ?
C21 B02R N00B 109.33(13) . . ?
C14 C15 C16 121.58(19) . . ?
C14 C15 H15 119.2 . . ?
C16 C15 H15 119.2 . . ?
C02B C02T H02T 119.8 . . ?
C02W C02T C02B 120.5(2) . . ?
C02W C02T H02T 119.8 . . ?
C02N C02U H02U 119.9 . . ?
C02N C02U C02W 120.2(2) . . ?
C02W C02U H02U 119.9 . . ?
O006 B02V N00C 107.95(14) . . ?
O006 B02V C00L 114.52(14) . . ?
O B02V O006 104.18(14) . . ?
O B02V N00C 107.70(14) . . ?
O B02V C00L 114.84(15) . . ?
N00C B02V C00L 107.30(13) . . ?
C02T C02W C02U 120.9(2) . . ?
C02T C02W H02W 119.5 . . ?
C02U C02W H02W 119.5 . . ?
O005 B02X N00D 107.98(13) . . ?
O005 B02X C11 111.14(15) . . ?
O00A B02X O005 105.05(14) . . ?
O00A B02X N00D 107.59(14) . . ?
O00A B02X C11 116.27(15) . . ?
N00D B02X C11 108.48(14) . . ?
O007 B02Y N00E 106.87(14) . . ?
O007 B02Y C010 113.99(15) . . ?
O008 B02Y O007 105.24(14) . . ?
O008 B02Y N00E 108.09(14) . . ?
O008 B02Y C010 113.65(15) . . ?
C010 B02Y N00E 108.64(14) . . ?
Cl1 C032 Cl 110.6(2) . . ?
Cl1 C032 H03A 109.5 . . ?
Cl1 C032 H03B 109.5 . . ?
Cl C032 H03A 109.5 . . ?
Cl C032 H03B 109.5 . . ?
H03A C032 H03B 108.1 . . ?
C26 C7 C10 109.5(2) . . ?
C26 C7 C8 111.7(2) . . ?
C26 C7 C10A 110.4(3) . . ?
C10 C7 C8 104.0(3) . . ?
C9 C7 C26 108.3(2) . . ?
C9 C7 C10 111.6(4) . . ?
C9 C7 C8 111.7(4) . . ?
C8A C7 C26 110.0(4) . . ?
C8A C7 C10A 107.8(6) . . ?
C8A C7 C9A 113.6(6) . . ?
C9A C7 C26 109.3(3) . . ?
C9A C7 C10A 105.6(5) . . ?
C7 C10 H10A 109.5 . . ?
C7 C10 H10B 109.5 . . ?
C7 C10 H10C 109.5 . . ?
H10A C10 H10B 109.5 . . ?
H10A C10 H10C 109.5 . . ?
H10B C10 H10C 109.5 . . ?
C7 C8 H8A 109.5 . . ?
C7 C8 H8B 109.5 . . ?
C7 C8 H8C 109.5 . . ?
H8A C8 H8B 109.5 . . ?
H8A C8 H8C 109.5 . . ?
H8B C8 H8C 109.5 . . ?
C7 C9 H9A 109.5 . . ?
C7 C9 H9B 109.5 . . ?
C7 C9 H9C 109.5 . . ?
H9A C9 H9B 109.5 . . ?
H9A C9 H9C 109.5 . . ?
H9B C9 H9C 109.5 . . ?
C01V C27 C28 110.85(19) . . ?
C01V C27 C25A 106.5(4) . . ?
C24 C27 C01V 110.9(2) . . ?
C24 C27 C28 104.5(3) . . ?
C25 C27 C01V 110.4(2) . . ?
C25 C27 C28 107.0(3) . . ?
C25 C27 C24 112.9(3) . . ?
C28A C27 C01V 109.5(4) . . ?
C28A C27 C25A 99.8(5) . . ?
C24A C27 C01V 113.4(5) . . ?
C24A C27 C28A 116.0(7) . . ?
C24A C27 C25A 110.4(6) . . ?
C27 C28 H28A 109.5 . . ?
C27 C28 H28B 109.5 . . ?
C27 C28 H28C 109.5 . . ?
H28A C28 H28B 109.5 . . ?
H28A C28 H28C 109.5 . . ?
H28B C28 H28C 109.5 . . ?
C27 C24 H24A 109.5 . . ?
C27 C24 H24B 109.5 . . ?
C27 C24 H24C 109.5 . . ?
H24A C24 H24B 109.5 . . ?
H24A C24 H24C 109.5 . . ?
H24B C24 H24C 109.5 . . ?
C27 C25 H25A 109.5 . . ?
C27 C25 H25B 109.5 . . ?
C27 C25 H25C 109.5 . . ?
H25A C25 H25B 109.5 . . ?
H25A C25 H25C 109.5 . . ?
H25B C25 H25C 109.5 . . ?
C14 C17 C18 105.8(6) . . ?
C14 C17 C19A 108.8(2) . . ?
C19 C17 C14 109.8(9) . . ?
C19 C17 C18 107.5(9) . . ?
C20 C17 C14 120.0(7) . . ?
C20 C17 C19 116.4(14) . . ?
C20 C17 C18 95.0(14) . . ?
C20A C17 C14 109.8(2) . . ?
C20A C17 C18A 115.9(4) . . ?
C20A C17 C19A 105.2(3) . . ?
C18A C17 C14 112.1(3) . . ?
C18A C17 C19A 104.3(3) . . ?
C17 C19 H19A 109.5 . . ?
C17 C19 H19B 109.5 . . ?
C17 C19 H19C 109.5 . . ?
H19A C19 H19B 109.5 . . ?
H19A C19 H19C 109.5 . . ?
H19B C19 H19C 109.5 . . ?
C17 C18 H18A 109.5 . . ?
C17 C18 H18B 109.5 . . ?
C17 C18 H18C 109.5 . . ?
H18A C18 H18B 109.5 . . ?
H18A C18 H18C 109.5 . . ?
H18B C18 H18C 109.5 . . ?
C17 C20 H20A 109.5 . . ?
C17 C20 H20B 109.5 . . ?
C17 C20 H20C 109.5 . . ?
H20A C20 H20B 109.5 . . ?
H20A C20 H20C 109.5 . . ?
H20B C20 H20C 109.5 . . ?
C7 C10A H10D 109.5 . . ?
C7 C10A H10E 109.5 . . ?
C7 C10A H10F 109.5 . . ?
H10D C10A H10E 109.5 . . ?
H10D C10A H10F 109.5 . . ?
H10E C10A H10F 109.5 . . ?
C7 C8A H8AA 109.5 . . ?
C7 C8A H8AB 109.5 . . ?
C7 C8A H8AC 109.5 . . ?
H8AA C8A H8AB 109.5 . . ?
H8AA C8A H8AC 109.5 . . ?
H8AB C8A H8AC 109.5 . . ?
C7 C9A H9AA 109.5 . . ?
C7 C9A H9AB 109.5 . . ?
C7 C9A H9AC 109.5 . . ?
H9AA C9A H9AB 109.5 . . ?
H9AA C9A H9AC 109.5 . . ?
H9AB C9A H9AC 109.5 . . ?
C27 C28A H28D 109.5 . . ?
C27 C28A H28E 109.5 . . ?
C27 C28A H28F 109.5 . . ?
H28D C28A H28E 109.5 . . ?
H28D C28A H28F 109.5 . . ?
H28E C28A H28F 109.5 . . ?
C27 C25A H25D 109.5 . . ?
C27 C25A H25E 109.5 . . ?
C27 C25A H25F 109.5 . . ?
H25D C25A H25E 109.5 . . ?
H25D C25A H25F 109.5 . . ?
H25E C25A H25F 109.5 . . ?
C27 C24A H24D 109.5 . . ?
C27 C24A H24E 109.5 . . ?
C27 C24A H24F 109.5 . . ?
H24D C24A H24E 109.5 . . ?
H24D C24A H24F 109.5 . . ?
H24E C24A H24F 109.5 . . ?
C17 C20A H20D 109.5 . . ?
C17 C20A H20E 109.5 . . ?
C17 C20A H20F 109.5 . . ?
H20D C20A H20E 109.5 . . ?
H20D C20A H20F 109.5 . . ?
H20E C20A H20F 109.5 . . ?
C17 C18A H18D 109.5 . . ?
C17 C18A H18E 109.5 . . ?
C17 C18A H18F 109.5 . . ?
H18D C18A H18E 109.5 . . ?
H18D C18A H18F 109.5 . . ?
H18E C18A H18F 109.5 . . ?
C17 C19A H19D 109.5 . . ?
C17 C19A H19E 109.5 . . ?
C17 C19A H19F 109.5 . . ?
H19D C19A H19E 109.5 . . ?
H19D C19A H19F 109.5 . . ?
H19E C19A H19F 109.5 . . ?
C01O C1 C3 111.01(17) . . ?
C2 C1 C01O 109.16(17) . . ?
C2 C1 C3 109.1(2) . . ?
C2 C1 C4 110.4(2) . . ?
C4 C1 C01O 110.64(18) . . ?
C4 C1 C3 106.5(2) . . ?
C1 C2 H2A 109.5 . . ?
C1 C2 H2B 109.5 . . ?
C1 C2 H2C 109.5 . . ?
H2A C2 H2B 109.5 . . ?
H2A C2 H2C 109.5 . . ?
H2B C2 H2C 109.5 . . ?
C1 C3 H3A 109.5 . . ?
C1 C3 H3B 109.5 . . ?
C1 C3 H3C 109.5 . . ?
H3A C3 H3B 109.5 . . ?
H3A C3 H3C 109.5 . . ?
H3B C3 H3C 109.5 . . ?
C1 C4 H4A 109.5 . . ?
C1 C4 H4B 109.5 . . ?
C1 C4 H4C 109.5 . . ?
H4A C4 H4B 109.5 . . ?
H4A C4 H4C 109.5 . . ?
H4B C4 H4C 109.5 . . ?

loop_
_geom_bond_atom_site_label_1
_geom_bond_atom_site_label_2
_geom_bond_distance
_geom_bond_site_symmetry_2
_geom_bond_publ_flag
Cl1 C032 1.761(4) . ?
Cl C032 1.776(4) . ?
O003 C00O 1.333(2) . ?
O003 B02R 1.480(2) . ?
O004 C00M 1.356(2) . ?
O004 B02R 1.447(2) . ?
O005 C00S 1.327(2) . ?
O005 B02X 1.476(2) . ?
O006 C00Q 1.326(2) . ?
O006 B02V 1.474(2) . ?
O007 C00J 1.330(2) . ?
O007 B02Y 1.486(2) . ?
O008 C014 1.356(2) . ?
O008 B02Y 1.453(2) . ?
O C015 1.356(2) . ?
O B02V 1.452(2) . ?
O00A C019 1.353(2) . ?
O00A B02X 1.445(2) . ?
N00B C00F 1.360(2) . ?
N00B C00G 1.352(2) . ?
N00B B02R 1.619(2) . ?
N00C C00N 1.361(2) . ?
N00C C00V 1.350(2) . ?
N00C B02V 1.606(2) . ?
N00D C00H 1.353(2) . ?
N00D C00U 1.354(2) . ?
N00D B02X 1.609(2) . ?
N00E C00P 1.360(2) . ?
N00E C017 1.349(2) . ?
N00E B02Y 1.615(2) . ?
C00F C00H 1.455(2) . ?
C00F C00S 1.397(2) . ?
C00G C00I 1.467(2) . ?
C00G C016 1.407(2) . ?
C00H C00O 1.399(2) . ?
C00I C00M 1.429(2) . ?
C00I C00R 1.380(2) . ?
C00J C00N 1.400(2) . ?
C00J C011 1.393(2) . ?
C21 C6 1.400(2) . ?
C21 C22 1.396(2) . ?
C21 B02R 1.605(2) . ?
C00L C00W 1.399(2) . ?
C00L C01U 1.397(2) . ?
C00L B02V 1.610(3) . ?
C00M C018 1.370(2) . ?
C00N C00P 1.451(2) . ?
C00O C01G 1.396(2) . ?
C00P C00Q 1.399(2) . ?
C00Q C01S 1.395(3) . ?
C00R H00R 0.9500 . ?
C00R C00X 1.409(2) . ?
C00S C01B 1.402(2) . ?
C11 C12 1.388(3) . ?
C11 C16 1.395(3) . ?
C11 B02X 1.610(3) . ?
C00U C01A 1.471(2) . ?
C00U C01R 1.396(3) . ?
C00V C00Z 1.472(2) . ?
C00V C01D 1.405(2) . ?
C00W H00W 0.9500 . ?
C00W C01W 1.389(3) . ?
C00X C00Y 1.425(3) . ?
C00X C025 1.423(3) . ?
C00Y C018 1.410(3) . ?
C00Y C020 1.419(3) . ?
C00Z C015 1.431(2) . ?
C00Z C01N 1.380(3) . ?
C010 C024 1.390(3) . ?
C010 C026 1.402(3) . ?
C010 B02Y 1.605(3) . ?
C011 H011 0.9500 . ?
C011 C01D 1.374(3) . ?
C012 C01C 1.422(3) . ?
C012 C01E 1.417(3) . ?
C012 C021 1.421(3) . ?
C013 C014 1.429(3) . ?
C013 C017 1.468(3) . ?
C013 C01F 1.381(3) . ?
C014 C01E 1.377(3) . ?
C015 C01L 1.370(3) . ?
C016 H016 0.9500 . ?
C016 C01B 1.368(3) . ?
C017 C01Q 1.402(3) . ?
C018 H018 0.9500 . ?
C019 C01A 1.430(3) . ?
C019 C028 1.368(3) . ?
C01A C01H 1.382(3) . ?
C01B H01B 0.9500 . ?
C01C C01F 1.409(3) . ?
C01C C01J 1.415(3) . ?
C01D H01D 0.9500 . ?
C01E H01E 0.9500 . ?
C01F H01F 0.9500 . ?
C01G H01G 0.9500 . ?
C01G C01R 1.376(3) . ?
C01H H01H 0.9500 . ?
C01H C01T 1.409(3) . ?
C26 C5 1.397(3) . ?
C26 C23 1.391(3) . ?
C26 C7 1.532(3) . ?
C01J H01J 0.9500 . ?
C01J C02D 1.371(3) . ?
C01K C01N 1.412(3) . ?
C01K C01X 1.424(3) . ?
C01K C02H 1.421(3) . ?
C01L H01L 0.9500 . ?
C01L C01X 1.408(3) . ?
C12 H12 0.9500 . ?
C12 C13 1.394(3) . ?
C01N H01N 0.9500 . ?
C01O C01W 1.397(3) . ?
C01O C027 1.387(3) . ?
C01O C1 1.538(3) . ?
C6 H6 0.9500 . ?
C6 C5 1.387(3) . ?
C01Q H01Q 0.9500 . ?
C01Q C01S 1.372(3) . ?
C01R H01R 0.9500 . ?
C01S H01S 0.9500 . ?
C01T C02B 1.420(3) . ?
C01T C02N 1.420(3) . ?
C01U H01U 0.9500 . ?
C01U C027 1.388(3) . ?
C01V C02E 1.385(3) . ?
C01V C02M 1.394(3) . ?
C01V C27 1.539(3) . ?
C01W H01W 0.9500 . ?
C01X C023 1.423(3) . ?
C22 H22 0.9500 . ?
C22 C23 1.389(3) . ?
C5 H5 0.9500 . ?
C020 H020 0.9500 . ?
C020 C02P 1.369(3) . ?
C021 H021 0.9500 . ?
C021 C02K 1.367(3) . ?
C14 C13 1.392(3) . ?
C14 C15 1.385(3) . ?
C14 C17 1.535(3) . ?
C023 H023 0.9500 . ?
C023 C02G 1.365(3) . ?
C024 H024 0.9500 . ?
C024 C02E 1.392(3) . ?
C025 H025 0.9500 . ?
C025 C02A 1.366(3) . ?
C026 H026 0.9500 . ?
C026 C02M 1.388(3) . ?
C027 H027 0.9500 . ?
C028 H028 0.9500 . ?
C028 C02B 1.413(3) . ?
C23 H23 0.9500 . ?
C02A H02A 0.9500 . ?
C02A C02P 1.411(3) . ?
C02B C02T 1.421(3) . ?
C13 H13 0.9500 . ?
C02D H02D 0.9500 . ?
C02D C02K 1.410(3) . ?
C02E H02E 0.9500 . ?
C02G H02G 0.9500 . ?
C02G C02L 1.412(3) . ?
C02H H02H 0.9500 . ?
C02H C02L 1.364(3) . ?
C16 H16 0.9500 . ?
C16 C15 1.392(3) . ?
C02K H02K 0.9500 . ?
C02L H02L 0.9500 . ?
C02M H02M 0.9500 . ?
C02N H02N 0.9500 . ?
C02N C02U 1.369(3) . ?
C02P H02P 0.9500 . ?
C15 H15 0.9500 . ?
C02T H02T 0.9500 . ?
C02T C02W 1.371(4) . ?
C02U H02U 0.9500 . ?
C02U C02W 1.400(4) . ?
C02W H02W 0.9500 . ?
C032 H03A 0.9900 . ?
C032 H03B 0.9900 . ?
C7 C10 1.536(4) . ?
C7 C8 1.538(4) . ?
C7 C9 1.475(4) . ?
C7 C10A 1.566(7) . ?
C7 C8A 1.460(7) . ?
C7 C9A 1.518(6) . ?
C10 H10A 0.9800 . ?
C10 H10B 0.9800 . ?
C10 H10C 0.9800 . ?
C8 H8A 0.9800 . ?
C8 H8B 0.9800 . ?
C8 H8C 0.9800 . ?
C9 H9A 0.9800 . ?
C9 H9B 0.9800 . ?
C9 H9C 0.9800 . ?
C27 C28 1.573(4) . ?
C27 C24 1.524(4) . ?
C27 C25 1.476(4) . ?
C27 C28A 1.530(8) . ?
C27 C25A 1.627(8) . ?
C27 C24A 1.411(8) . ?
C28 H28A 0.9800 . ?
C28 H28B 0.9800 . ?
C28 H28C 0.9800 . ?
C24 H24A 0.9800 . ?
C24 H24B 0.9800 . ?
C24 H24C 0.9800 . ?
C25 H25A 0.9800 . ?
C25 H25B 0.9800 . ?
C25 H25C 0.9800 . ?
C17 C19 1.497(10) . ?
C17 C18 1.576(10) . ?
C17 C20 1.368(16) . ?
C17 C20A 1.484(4) . ?
C17 C18A 1.496(5) . ?
C17 C19A 1.598(5) . ?
C19 H19A 0.9800 . ?
C19 H19B 0.9800 . ?
C19 H19C 0.9800 . ?
C18 H18A 0.9800 . ?
C18 H18B 0.9800 . ?
C18 H18C 0.9800 . ?
C20 H20A 0.9800 . ?
C20 H20B 0.9800 . ?
C20 H20C 0.9800 . ?
C10A H10D 0.9800 . ?
C10A H10E 0.9800 . ?
C10A H10F 0.9800 . ?
C8A H8AA 0.9800 . ?
C8A H8AB 0.9800 . ?
C8A H8AC 0.9800 . ?
C9A H9AA 0.9800 . ?
C9A H9AB 0.9800 . ?
C9A H9AC 0.9800 . ?
C28A H28D 0.9800 . ?
C28A H28E 0.9800 . ?
C28A H28F 0.9800 . ?
C25A H25D 0.9800 . ?
C25A H25E 0.9800 . ?
C25A H25F 0.9800 . ?
C24A H24D 0.9800 . ?
C24A H24E 0.9800 . ?
C24A H24F 0.9800 . ?
C20A H20D 0.9800 . ?
C20A H20E 0.9800 . ?
C20A H20F 0.9800 . ?
C18A H18D 0.9800 . ?
C18A H18E 0.9800 . ?
C18A H18F 0.9800 . ?
C19A H19D 0.9800 . ?
C19A H19E 0.9800 . ?
C19A H19F 0.9800 . ?
C1 C2 1.516(3) . ?
C1 C3 1.544(3) . ?
C1 C4 1.532(3) . ?
C2 H2A 0.9800 . ?
C2 H2B 0.9800 . ?
C2 H2C 0.9800 . ?
C3 H3A 0.9800 . ?
C3 H3B 0.9800 . ?
C3 H3C 0.9800 . ?
C4 H4A 0.9800 . ?
C4 H4B 0.9800 . ?
C4 H4C 0.9800 . ?

loop_
_geom_torsion_atom_site_label_1
_geom_torsion_atom_site_label_2
_geom_torsion_atom_site_label_3
_geom_torsion_atom_site_label_4
_geom_torsion
_geom_torsion_site_symmetry_1
_geom_torsion_site_symmetry_2
_geom_torsion_site_symmetry_3
_geom_torsion_site_symmetry_4
_geom_torsion_publ_flag
O003 C00O C01G C01R -179.06(17) . . . . ?
O004 C00M C018 C00Y 177.14(15) . . . . ?
O005 C00S C01B C016 -176.66(15) . . . . ?
O006 C00Q C01S C01Q -177.28(17) . . . . ?
O007 C00J C00N N00C 179.71(15) . . . . ?
O007 C00J C00N C00P 4.1(2) . . . . ?
O007 C00J C011 C01D -178.67(16) . . . . ?
O008 C014 C01E C012 175.90(15) . . . . ?
O C015 C01L C01X 179.69(15) . . . . ?
O00A C019 C01A C00U -2.4(3) . . . . ?
O00A C019 C01A C01H -178.89(16) . . . . ?
O00A C019 C028 C02B 178.64(17) . . . . ?
N00B C00F C00H N00D 172.26(14) . . . . ?
N00B C00F C00H C00O -9.8(2) . . . . ?
N00B C00F C00S O005 178.27(14) . . . . ?
N00B C00F C00S C01B 1.2(2) . . . . ?
N00B C00G C00I C00M 13.8(2) . . . . ?
N00B C00G C00I C00R -169.06(15) . . . . ?
N00B C00G C016 C01B 1.4(2) . . . . ?
N00C C00N C00P N00E 176.02(14) . . . . ?
N00C C00N C00P C00Q -9.0(2) . . . . ?
N00C C00V C00Z C015 12.4(2) . . . . ?
N00C C00V C00Z C01N -169.86(16) . . . . ?
N00C C00V C01D C011 1.9(3) . . . . ?
N00D C00H C00O O003 179.85(14) . . . . ?
N00D C00H C00O C01G -0.2(2) . . . . ?
N00D C00U C01A C019 14.8(2) . . . . ?
N00D C00U C01A C01H -168.81(16) . . . . ?
N00D C00U C01R C01G 0.1(3) . . . . ?
N00E C00P C00Q O006 -178.97(15) . . . . ?
N00E C00P C00Q C01S 3.3(3) . . . . ?
N00E C017 C01Q C01S 2.9(3) . . . . ?
C00F N00B C00G C00I -177.31(14) . . . . ?
C00F N00B C00G C016 0.2(2) . . . . ?
C00F N00B B02R O003 33.75(19) . . . . ?
C00F N00B B02R O004 147.27(14) . . . . ?
C00F N00B B02R C21 -88.51(17) . . . . ?
C00F C00H C00O O003 1.9(2) . . . . ?
C00F C00H C00O C01G -178.09(16) . . . . ?
C00F C00S C01B C016 0.5(2) . . . . ?
C00G N00B C00F C00H 173.68(14) . . . . ?
C00G N00B C00F C00S -1.5(2) . . . . ?
C00G N00B B02R O003 -149.71(14) . . . . ?
C00G N00B B02R O004 -36.19(19) . . . . ?
C00G N00B B02R C21 88.03(17) . . . . ?
C00G C00I C00M O004 -0.9(2) . . . . ?
C00G C00I C00M C018 176.84(15) . . . . ?
C00G C00I C00R C00X -176.06(15) . . . . ?
C00G C016 C01B C00S -1.7(3) . . . . ?
C00H N00D C00U C01A -178.91(15) . . . . ?
C00H N00D C00U C01R 0.7(2) . . . . ?
C00H N00D B02X O005 34.7(2) . . . . ?
C00H N00D B02X O00A 147.66(14) . . . . ?
C00H N00D B02X C11 -85.79(17) . . . . ?
C00H C00F C00S O005 3.2(2) . . . . ?
C00H C00F C00S C01B -173.89(15) . . . . ?
C00H C00O C01G C01R 1.0(3) . . . . ?
C00I C00G C016 C01B 178.81(16) . . . . ?
C00I C00M C018 C00Y -0.6(3) . . . . ?
C00I C00R C00X C00Y -0.8(3) . . . . ?
C00I C00R C00X C025 179.68(16) . . . . ?
C00J O007 B02Y O008 -158.57(14) . . . . ?
C00J O007 B02Y N00E -43.80(19) . . . . ?
C00J O007 B02Y C010 76.23(19) . . . . ?
C00J C00N C00P N00E -8.2(2) . . . . ?
C00J C00N C00P C00Q 166.82(16) . . . . ?
C00J C011 C01D C00V -0.9(3) . . . . ?
C21 C6 C5 C26 1.4(3) . . . . ?
C21 C22 C23 C26 1.1(3) . . . . ?
C00L C00W C01W C01O 0.9(3) . . . . ?
C00L C01U C027 C01O 1.1(3) . . . . ?
C00M O004 B02R O003 164.31(13) . . . . ?
C00M O004 B02R N00B 49.55(18) . . . . ?
C00M O004 B02R C21 -71.82(18) . . . . ?
C00M C00I C00R C00X 1.1(2) . . . . ?
C00N N00C C00V C00Z 179.79(14) . . . . ?
C00N N00C C00V C01D -0.8(2) . . . . ?
C00N N00C B02V O006 38.40(19) . . . . ?
C00N N00C B02V O 150.35(14) . . . . ?
C00N N00C B02V C00L -85.50(17) . . . . ?
C00N C00J C011 C01D -1.0(3) . . . . ?
C00N C00P C00Q O006 6.2(3) . . . . ?
C00N C00P C00Q C01S -171.58(16) . . . . ?
C00O O003 B02R O004 -156.87(14) . . . . ?
C00O O003 B02R N00B -42.15(19) . . . . ?
C00O O003 B02R C21 78.23(18) . . . . ?
C00O C01G C01R C00U -0.9(3) . . . . ?
C00P N00E C017 C013 -178.99(15) . . . . ?
C00P N00E C017 C01Q 0.9(2) . . . . ?
C00P N00E B02Y O007 38.9(2) . . . . ?
C00P N00E B02Y O008 151.77(14) . . . . ?
C00P N00E B02Y C010 -84.48(18) . . . . ?
C00P C00Q C01S C01Q 0.5(3) . . . . ?
C00Q O006 B02V O -156.30(14) . . . . ?
C00Q O006 B02V N00C -42.0(2) . . . . ?
C00Q O006 B02V C00L 77.43(19) . . . . ?
C00R C00I C00M O004 -178.13(15) . . . . ?
C00R C00I C00M C018 -0.4(2) . . . . ?
C00R C00X C00Y C018 -0.2(2) . . . . ?
C00R C00X C00Y C020 179.83(16) . . . . ?
C00R C00X C025 C02A 179.60(17) . . . . ?
C00S O005 B02X O00A -159.16(14) . . . . ?
C00S O005 B02X N00D -44.56(19) . . . . ?
C00S O005 B02X C11 74.30(18) . . . . ?
C00S C00F C00H N00D -12.5(2) . . . . ?
C00S C00F C00H C00O 165.45(16) . . . . ?
C11 C12 C13 C14 0.9(3) . . . . ?
C11 C16 C15 C14 -0.5(4) . . . . ?
C00U N00D C00H C00F 177.31(14) . . . . ?
C00U N00D C00H C00O -0.7(2) . . . . ?
C00U N00D B02X O005 -150.69(14) . . . . ?
C00U N00D B02X O00A -37.8(2) . . . . ?
C00U N00D B02X C11 88.77(17) . . . . ?
C00U C01A C01H C01T -175.37(17) . . . . ?
C00V N00C C00N C00J -1.1(2) . . . . ?
C00V N00C C00N C00P 174.67(15) . . . . ?
C00V N00C B02V O006 -150.70(14) . . . . ?
C00V N00C B02V O -38.8(2) . . . . ?
C00V N00C B02V C00L 85.39(17) . . . . ?
C00V C00Z C015 O -1.7(2) . . . . ?
C00V C00Z C015 C01L 175.62(16) . . . . ?
C00V C00Z C01N C01K -177.18(16) . . . . ?
C00W C00L C01U C027 0.8(3) . . . . ?
C00W C00L B02V O006 72.3(2) . . . . ?
C00W C00L B02V O -48.2(2) . . . . ?
C00W C00L B02V N00C -167.88(15) . . . . ?
C00X C00Y C018 C00M 0.9(3) . . . . ?
C00X C00Y C020 C02P 0.6(3) . . . . ?
C00X C025 C02A C02P 0.5(3) . . . . ?
C00Y C00X C025 C02A 0.1(3) . . . . ?
C00Y C020 C02P C02A 0.0(3) . . . . ?
C00Z C00V C01D C011 -178.81(16) . . . . ?
C00Z C015 C01L C01X 2.4(3) . . . . ?
C010 C024 C02E C01V 0.4(3) . . . . ?
C010 C026 C02M C01V 0.6(4) . . . . ?
C011 C00J C00N N00C 2.0(2) . . . . ?
C011 C00J C00N C00P -173.63(16) . . . . ?
C012 C01C C01F C013 -1.8(3) . . . . ?
C012 C01C C01J C02D 0.0(3) . . . . ?
C012 C021 C02K C02D 1.2(3) . . . . ?
C013 C014 C01E C012 -1.0(3) . . . . ?
C013 C017 C01Q C01S -177.21(17) . . . . ?
C014 O008 B02Y O007 160.43(14) . . . . ?
C014 O008 B02Y N00E 46.51(19) . . . . ?
C014 O008 B02Y C010 -74.17(19) . . . . ?
C014 C013 C017 N00E 10.8(2) . . . . ?
C014 C013 C017 C01Q -169.06(17) . . . . ?
C014 C013 C01F C01C 0.1(3) . . . . ?
C015 O B02V O006 164.27(13) . . . . ?
C015 O B02V N00C 49.79(19) . . . . ?
C015 O B02V C00L -69.67(19) . . . . ?
C015 C00Z C01N C01K 0.6(3) . . . . ?
C015 C01L C01X C01K -0.8(3) . . . . ?
C015 C01L C01X C023 177.48(17) . . . . ?
C016 C00G C00I C00M -163.67(16) . . . . ?
C016 C00G C00I C00R 13.5(3) . . . . ?
C017 N00E C00P C00N 170.99(15) . . . . ?
C017 N00E C00P C00Q -4.0(2) . . . . ?
C017 N00E B02Y O007 -147.02(15) . . . . ?
C017 N00E B02Y O008 -34.2(2) . . . . ?
C017 N00E B02Y C010 89.56(18) . . . . ?
C017 C013 C014 O008 1.2(2) . . . . ?
C017 C013 C014 C01E 178.04(16) . . . . ?
C017 C013 C01F C01C -176.62(16) . . . . ?
C017 C01Q C01S C00Q -3.6(3) . . . . ?
C018 C00Y C020 C02P -179.39(18) . . . . ?
C019 O00A B02X O005 165.41(14) . . . . ?
C019 O00A B02X N00D 50.54(19) . . . . ?
C019 O00A B02X C11 -71.3(2) . . . . ?
C019 C01A C01H C01T 1.1(3) . . . . ?
C019 C028 C02B C01T -0.5(3) . . . . ?
C019 C028 C02B C02T 178.89(19) . . . . ?
C01A C00U C01R C01G 179.70(17) . . . . ?
C01A C019 C028 C02B 1.1(3) . . . . ?
C01A C01H C01T C02B -0.5(3) . . . . ?
C01A C01H C01T C02N 178.62(18) . . . . ?
C01C C012 C01E C014 -0.7(3) . . . . ?
C01C C012 C021 C02K -2.6(3) . . . . ?
C01C C01J C02D C02K -1.4(3) . . . . ?
C01D C00V C00Z C015 -166.95(16) . . . . ?
C01D C00V C00Z C01N 10.8(3) . . . . ?
C01E C012 C01C C01F 2.1(3) . . . . ?
C01E C012 C01C C01J -178.21(16) . . . . ?
C01E C012 C021 C02K 177.64(18) . . . . ?
C01F C013 C014 O008 -175.55(16) . . . . ?
C01F C013 C014 C01E 1.3(3) . . . . ?
C01F C013 C017 N00E -172.52(16) . . . . ?
C01F C013 C017 C01Q 7.6(3) . . . . ?
C01F C01C C01J C02D 179.68(18) . . . . ?
C01H C01T C02B C028 0.2(3) . . . . ?
C01H C01T C02B C02T -179.20(18) . . . . ?
C01H C01T C02N C02U 179.52(19) . . . . ?
C01J C01C C01F C013 178.52(17) . . . . ?
C01J C02D C02K C021 0.8(3) . . . . ?
C01K C01X C023 C02G 0.4(3) . . . . ?
C01K C02H C02L C02G 0.0(3) . . . . ?
C01L C01X C023 C02G -177.91(18) . . . . ?
C12 C11 C16 C15 1.5(3) . . . . ?
C12 C11 B02X O005 -124.89(18) . . . . ?
C12 C11 B02X O00A 115.0(2) . . . . ?
C12 C11 B02X N00D -6.3(2) . . . . ?
C01N C00Z C015 O -179.55(15) . . . . ?
C01N C00Z C015 C01L -2.2(3) . . . . ?
C01N C01K C01X C01L -0.8(3) . . . . ?
C01N C01K C01X C023 -179.13(17) . . . . ?
C01N C01K C02H C02L 178.92(19) . . . . ?
C6 C21 C22 C23 -0.2(3) . . . . ?
C6 C21 B02R O003 -62.3(2) . . . . ?
C6 C21 B02R O004 177.45(15) . . . . ?
C6 C21 B02R N00B 57.1(2) . . . . ?
C01R C00U C01A C019 -164.82(17) . . . . ?
C01R C00U C01A C01H 11.6(3) . . . . ?
C01T C02B C02T C02W -0.8(3) . . . . ?
C01T C02N C02U C02W 0.1(3) . . . . ?
C01U C00L C00W C01W -1.8(3) . . . . ?
C01U C00L B02V O006 -108.74(19) . . . . ?
C01U C00L B02V O 130.73(18) . . . . ?
C01U C00L B02V N00C 11.1(2) . . . . ?
C01W C01O C027 C01U -2.0(3) . . . . ?
C01W C01O C1 C2 -86.5(2) . . . . ?
C01W C01O C1 C3 33.9(3) . . . . ?
C01W C01O C1 C4 151.8(2) . . . . ?
C01X C01K C01N C00Z 0.9(3) . . . . ?
C01X C01K C02H C02L -0.4(3) . . . . ?
C01X C023 C02G C02L -0.8(3) . . . . ?
C22 C21 C6 C5 -1.1(3) . . . . ?
C22 C21 B02R O003 113.36(17) . . . . ?
C22 C21 B02R O004 -6.9(2) . . . . ?
C22 C21 B02R N00B -127.25(16) . . . . ?
C5 C26 C23 C22 -0.8(3) . . . . ?
C5 C26 C7 C10 47.0(3) . . . . ?
C5 C26 C7 C8 161.6(3) . . . . ?
C5 C26 C7 C9 -74.9(4) . . . . ?
C5 C26 C7 C10A -21.8(6) . . . . ?
C5 C26 C7 C8A 97.0(7) . . . . ?
C5 C26 C7 C9A -137.5(5) . . . . ?
C020 C00Y C018 C00M -179.13(17) . . . . ?
C021 C012 C01C C01F -177.72(16) . . . . ?
C021 C012 C01C C01J 2.0(3) . . . . ?
C021 C012 C01E C014 179.03(17) . . . . ?
C023 C02G C02L C02H 0.6(3) . . . . ?
C024 C010 C026 C02M 0.0(3) . . . . ?
C024 C010 B02Y O007 -103.0(2) . . . . ?
C024 C010 B02Y O008 136.43(18) . . . . ?
C024 C010 B02Y N00E 16.1(2) . . . . ?
C025 C00X C00Y C018 179.33(16) . . . . ?
C025 C00X C00Y C020 -0.7(2) . . . . ?
C025 C02A C02P C020 -0.6(3) . . . . ?
C026 C010 C024 C02E -0.5(3) . . . . ?
C026 C010 B02Y O007 77.6(2) . . . . ?
C026 C010 B02Y O008 -43.0(2) . . . . ?
C026 C010 B02Y N00E -163.42(16) . . . . ?
C027 C01O C01W C00W 1.0(3) . . . . ?
C027 C01O C1 C2 91.5(2) . . . . ?
C027 C01O C1 C3 -148.1(2) . . . . ?
C027 C01O C1 C4 -30.1(3) . . . . ?
C028 C019 C01A C00U 175.18(17) . . . . ?
C028 C019 C01A C01H -1.3(3) . . . . ?
C028 C02B C02T C02W 179.8(2) . . . . ?
C23 C26 C5 C6 -0.4(3) . . . . ?
C23 C26 C7 C10 -134.3(3) . . . . ?
C23 C26 C7 C8 -19.7(4) . . . . ?
C23 C26 C7 C9 103.7(4) . . . . ?
C23 C26 C7 C10A 156.8(5) . . . . ?
C23 C26 C7 C8A -84.3(7) . . . . ?
C23 C26 C7 C9A 41.1(5) . . . . ?
C02B C01T C02N C02U -1.3(3) . . . . ?
C02B C02T C02W C02U -0.4(4) . . . . ?
C13 C14 C15 C16 -0.5(3) . . . . ?
C13 C14 C17 C19 -57.4(10) . . . . ?
C13 C14 C17 C18 58.3(10) . . . . ?
C13 C14 C17 C20 163.9(15) . . . . ?
C13 C14 C17 C20A 102.0(4) . . . . ?
C13 C14 C17 C18A -28.5(4) . . . . ?
C13 C14 C17 C19A -143.3(3) . . . . ?
C02E C01V C02M C026 -0.6(3) . . . . ?
C02E C01V C27 C28 27.4(3) . . . . ?
C02E C01V C27 C24 143.0(3) . . . . ?
C02E C01V C27 C25 -91.0(3) . . . . ?
C02E C01V C27 C28A -40.1(6) . . . . ?
C02E C01V C27 C25A -147.1(5) . . . . ?
C02E C01V C27 C24A 91.2(7) . . . . ?
C02H C01K C01N C00Z -178.46(18) . . . . ?
C02H C01K C01X C01L 178.56(17) . . . . ?
C02H C01K C01X C023 0.2(3) . . . . ?
C16 C11 C12 C13 -1.8(3) . . . . ?
C16 C11 B02X O005 53.1(2) . . . . ?
C16 C11 B02X O00A -67.0(2) . . . . ?
C16 C11 B02X N00D 171.64(16) . . . . ?
C02M C01V C02E C024 0.1(3) . . . . ?
C02M C01V C27 C28 -155.3(3) . . . . ?
C02M C01V C27 C24 -39.7(3) . . . . ?
C02M C01V C27 C25 86.3(3) . . . . ?
C02M C01V C27 C28A 137.3(6) . . . . ?
C02M C01V C27 C25A 30.2(5) . . . . ?
C02M C01V C27 C24A -91.4(7) . . . . ?
C02N C01T C02B C028 -178.95(18) . . . . ?
C02N C01T C02B C02T 1.6(3) . . . . ?
C02N C02U C02W C02T 0.8(4) . . . . ?
B02R O003 C00O C00H 27.3(2) . . . . ?
B02R O003 C00O C01G -152.72(16) . . . . ?
B02R O004 C00M C00I -34.1(2) . . . . ?
B02R O004 C00M C018 148.20(16) . . . . ?
B02R N00B C00F C00H -9.9(2) . . . . ?
B02R N00B C00F C00S 174.94(14) . . . . ?
B02R N00B C00G C00I 6.2(2) . . . . ?
B02R N00B C00G C016 -176.22(14) . . . . ?
B02R C21 C6 C5 174.80(17) . . . . ?
B02R C21 C22 C23 -176.11(17) . . . . ?
C15 C14 C13 C12 0.3(3) . . . . ?
C15 C14 C17 C19 124.8(10) . . . . ?
C15 C14 C17 C18 -119.5(10) . . . . ?
C15 C14 C17 C20 -13.9(15) . . . . ?
C15 C14 C17 C20A -75.9(4) . . . . ?
C15 C14 C17 C18A 153.7(4) . . . . ?
C15 C14 C17 C19A 38.8(3) . . . . ?
B02V O006 C00Q C00P 22.6(2) . . . . ?
B02V O006 C00Q C01S -159.72(16) . . . . ?
B02V O C015 C00Z -32.5(2) . . . . ?
B02V O C015 C01L 150.14(16) . . . . ?
B02V N00C C00N C00J 169.50(15) . . . . ?
B02V N00C C00N C00P -14.7(2) . . . . ?
B02V N00C C00V C00Z 9.2(2) . . . . ?
B02V N00C C00V C01D -171.39(15) . . . . ?
B02V C00L C00W C01W 177.24(16) . . . . ?
B02V C00L C01U C027 -178.21(17) . . . . ?
B02X O005 C00S C00F 28.3(2) . . . . ?
B02X O005 C00S C01B -154.63(16) . . . . ?
B02X O00A C019 C01A -33.5(2) . . . . ?
B02X O00A C019 C028 148.91(17) . . . . ?
B02X N00D C00H C00F -8.3(2) . . . . ?
B02X N00D C00H C00O 173.74(15) . . . . ?
B02X N00D C00U C01A 6.7(2) . . . . ?
B02X N00D C00U C01R -173.70(16) . . . . ?
B02X C11 C12 C13 176.22(17) . . . . ?
B02X C11 C16 C15 -176.63(19) . . . . ?
B02Y O007 C00J C00N 25.4(2) . . . . ?
B02Y O007 C00J C011 -156.94(16) . . . . ?
B02Y O008 C014 C013 -32.9(2) . . . . ?
B02Y O008 C014 C01E 150.20(16) . . . . ?
B02Y N00E C00P C00N -15.1(2) . . . . ?
B02Y N00E C00P C00Q 169.92(15) . . . . ?
B02Y N00E C017 C013 7.1(2) . . . . ?
B02Y N00E C017 C01Q -172.97(16) . . . . ?
B02Y C010 C024 C02E -179.96(18) . . . . ?
B02Y C010 C026 C02M 179.50(19) . . . . ?
C7 C26 C5 C6 178.29(18) . . . . ?
C7 C26 C23 C22 -179.50(18) . . . . ?
C27 C01V C02E C024 177.59(19) . . . . ?
C27 C01V C02M C026 -178.0(2) . . . . ?
C17 C14 C13 C12 -177.67(19) . . . . ?
C17 C14 C15 C16 177.5(2) . . . . ?
C1 C01O C01W C00W 179.08(17) . . . . ?
C1 C01O C027 C01U 179.89(18) . . . . ?
